data_4518834
loop_
_publ_author_name
'Gonz\'alez, Bruno'
'Fag\'undez, Catherine'
'Peixoto de Abreu Lima, Alejandro'
'Suescun, Leopoldo'
'Sellanes, Diver'
'Seoane, Gustavo A.'
'Carrera, Ignacio'

_publ_section_title
;
 Efficient Access to the Iboga Skeleton: Optimized Procedure to Obtain
 Voacangine from Voacanga africana Root Bark
;
_journal_name_full 'ACS Omega'
_journal_paper_doi 10.1021/acsomega.1c00745
_journal_year 2021
_chemical_absolute_configuration rm
_chemical_formula_moiety 'C43 H57 N4 O5, H2 O'
_chemical_formula_sum 'C43 H54 N4 O6'
_chemical_formula_weight 722.90
_chemical_name_common voacamine
_space_group_crystal_system orthorhombic
_space_group_IT_number 18
_space_group_name_Hall 'P 2 2ab'
_space_group_name_H-M_alt 'P 21 21 2'
_atom_sites_solution_hydrogens mixed
_audit_creation_method SHELXL-2018/3
_cell_angle_alpha 90
_cell_angle_beta 90
_cell_angle_gamma 90
_cell_formula_units_Z 12
_cell_length_a 21.993(3)
_cell_length_b 54.505(6)
_cell_length_c 10.1583(11)
_cell_measurement_reflns_used 3201
_cell_measurement_temperature 250(2)
_cell_measurement_theta_max 50.76
_cell_measurement_theta_min 3.154
_cell_volume 12177(3)
_computing_structure_refinement 'SHELXL-2018/3 (Sheldrick, 2018)'
_computing_structure_solution
;
SIR2004: Burla, M.C., Caliandro, R., Camalli, M., Carrozzini, B., 
Cascarano, G.L., De Caro, L., Giacovazzo, C., Polidori, G., Siliqi, 
D., Spagna, R. (2007). J. Appl. Cryst. 40, 609-613.
;
_diffrn_ambient_temperature 250(2)
_diffrn_detector_area_resol_mean 8.25
_diffrn_measured_fraction_theta_full 0.986
_diffrn_measured_fraction_theta_max 0.986
_diffrn_measurement_device_type 'Bruker APEX-II CCD'
_diffrn_measurement_method '\j and \w scans'
_diffrn_radiation_type CuK\a
_diffrn_radiation_wavelength 1.54178
_diffrn_reflns_av_R_equivalents 0.2555
_diffrn_reflns_av_unetI/netI 0.2360
_diffrn_reflns_Laue_measured_fraction_full 0.986
_diffrn_reflns_Laue_measured_fraction_max 0.986
_diffrn_reflns_limit_h_max 22
_diffrn_reflns_limit_h_min -19
_diffrn_reflns_limit_k_max 54
_diffrn_reflns_limit_k_min -55
_diffrn_reflns_limit_l_max 10
_diffrn_reflns_limit_l_min -10
_diffrn_reflns_number 49964
_diffrn_reflns_point_group_measured_fraction_full 0.985
_diffrn_reflns_point_group_measured_fraction_max 0.985
_diffrn_reflns_theta_full 53.536
_diffrn_reflns_theta_max 53.536
_diffrn_reflns_theta_min 2.166
_diffrn_source 'Cu Incoatec microsource'
_exptl_absorpt_coefficient_mu 0.632
_exptl_absorpt_correction_T_max 0.7505
_exptl_absorpt_correction_T_min 0.5736
_exptl_absorpt_correction_type multi-scan
_exptl_absorpt_process_details
;
 SADABS 2016/2: Krause, L., Herbst-Irmer, R., Sheldrick G.M. & Stalke D.,
 J. Appl. Cryst. 48 (2015) 3-10
;
_exptl_crystal_colour 'light pink'
_exptl_crystal_density_diffrn 1.183
_exptl_crystal_description parallelepiped
_exptl_crystal_F_000 4656
_exptl_crystal_size_max 0.160
_exptl_crystal_size_mid 0.071
_exptl_crystal_size_min 0.040
_refine_diff_density_max 0.367
_refine_diff_density_min -0.266
_refine_diff_density_rms 0.070
_refine_ls_abs_structure_details
;
 Flack x determined using 1889 quotients [(I+)-(I-)]/[(I+)+(I-)]
 (Parsons, Flack and Wagner, Acta Cryst. B69 (2013) 249-259).
;
_refine_ls_abs_structure_Flack 0.2(3)
_refine_ls_extinction_method none
_refine_ls_goodness_of_fit_ref 0.988
_refine_ls_hydrogen_treatment mixed
_refine_ls_matrix_type full
_refine_ls_number_parameters 1454
_refine_ls_number_reflns 14279
_refine_ls_number_restraints 2075
_refine_ls_restrained_S_all 0.954
_refine_ls_R_factor_all 0.1788
_refine_ls_R_factor_gt 0.0877
_refine_ls_shift/su_max 0.000
_refine_ls_shift/su_mean 0.000
_refine_ls_structure_factor_coef Fsqd
_refine_ls_weighting_details 'w=1/[\s^2^(Fo^2^)+(0.0946P)^2^] where P=(Fo^2^+2Fc^2^)/3'
_refine_ls_weighting_scheme calc
_refine_ls_wR_factor_gt 0.1811
_refine_ls_wR_factor_ref 0.2249
_reflns_Friedel_coverage 0.794
_reflns_Friedel_fraction_full 0.984
_reflns_Friedel_fraction_max 0.984
_reflns_number_gt 7529
_reflns_number_total 14279
_reflns_threshold_expression 'I > 2\s(I)'
_cod_data_source_file ao1c00745_si_002.cif
_cod_data_source_block voacamina_ch_paper
_cod_original_cell_volume 12177(2)
_cod_database_code 4518834
_shelx_space_group_comment
;
The symmetry employed for this shelxl refinement is uniquely defined
by the following loop, which should always be used as a source of
symmetry information in preference to the above space-group names.
They are only intended as comments.
;
_shelx_estimated_absorpt_t_min 0.906
_shelx_estimated_absorpt_t_max 0.975

loop_
_space_group_symop_operation_xyz
'x, y, z'
'-x, -y, z'
'-x+1/2, y+1/2, -z'
'x+1/2, -y+1/2, -z'

loop_
_atom_site_label
_atom_site_type_symbol
_atom_site_fract_x
_atom_site_fract_y
_atom_site_fract_z
_atom_site_U_iso_or_equiv
_atom_site_adp_type
_atom_site_occupancy
_atom_site_site_symmetry_order
_atom_site_calc_flag
_atom_site_refinement_flags_posn
_atom_site_refinement_flags_adp
_atom_site_refinement_flags_occupancy
_atom_site_disorder_assembly
_atom_site_disorder_group
C1A C -0.0508(6) 0.6387(2) 0.8292(15) 0.040(4) Uani 1 1 d D U . . .
H1AA H -0.061236 0.634914 0.738606 0.061 Uiso 1 1 calc R U . . .
H1BA H -0.024145 0.652827 0.831497 0.061 Uiso 1 1 calc R U . . .
H1CA H -0.087552 0.642174 0.878433 0.061 Uiso 1 1 calc R U . . .
C2A C -0.0192(5) 0.6172(2) 0.8890(13) 0.028(3) Uani 1 1 d D U . . .
H2A H -0.037174 0.610612 0.965153 0.033 Uiso 1 1 calc R U . . .
C3A C 0.0308(5) 0.6065(2) 0.8480(12) 0.027(2) Uani 1 1 d D U . . .
C4A C 0.0508(5) 0.5826(2) 0.9091(13) 0.029(2) Uani 1 1 d D U . . .
H4AA H 0.030768 0.580594 0.994635 0.035 Uiso 1 1 calc R U . . .
H4BA H 0.037914 0.568948 0.852564 0.035 Uiso 1 1 calc R U . . .
N4A N 0.1172(4) 0.58138(18) 0.9275(10) 0.028(2) Uani 1 1 d D U . . .
C16A C 0.1332(6) 0.5583(2) 0.9932(13) 0.035(3) Uani 1 1 d D U . . .
H6CA H 0.123431 0.544652 0.935973 0.052 Uiso 1 1 calc R U . . .
H6DA H 0.110384 0.556893 1.074546 0.052 Uiso 1 1 calc R U . . .
H6EA H 0.176386 0.558231 1.012536 0.052 Uiso 1 1 calc R U . . .
C5A C 0.1505(5) 0.5853(2) 0.8013(11) 0.025(2) Uani 1 1 d D U . . .
H5A H 0.194312 0.585671 0.823500 0.030 Uiso 1 1 calc R U . . .
C6A C 0.1421(6) 0.5649(2) 0.6990(10) 0.025(2) Uani 1 1 d D U . . .
H6AA H 0.165799 0.550611 0.726727 0.030 Uiso 1 1 calc R U . . .
H6BA H 0.099196 0.560110 0.697782 0.030 Uiso 1 1 calc R U . . .
C7A C 0.2648(5) 0.5487(2) 0.5346(12) 0.031(2) Uani 1 1 d D U . . .
H7A H 0.264812 0.540755 0.616891 0.037 Uiso 1 1 calc R U . . .
C8A C 0.3121(6) 0.5452(3) 0.4494(13) 0.037(3) Uani 1 1 d D U . . .
H8A H 0.344276 0.534823 0.473950 0.045 Uiso 1 1 calc R U . . .
C9A C 0.3137(6) 0.5566(3) 0.3278(13) 0.038(3) Uani 1 1 d D U . . .
H9A H 0.347312 0.554176 0.272156 0.046 Uiso 1 1 calc R U . . .
C10A C 0.2669(5) 0.5713(2) 0.2879(12) 0.031(2) Uani 1 1 d D U . . .
H10A H 0.267436 0.578637 0.204129 0.037 Uiso 1 1 calc R U . . .
C11A C 0.0745(5) 0.6012(2) 0.4761(10) 0.022(2) Uani 1 1 d D U . . .
H11A H 0.085473 0.618601 0.461097 0.026 Uiso 1 1 calc R U . . .
C12A C 0.0401(5) 0.6001(2) 0.6081(10) 0.024(2) Uani 1 1 d D U . . .
H2AA H -0.001235 0.606260 0.592713 0.029 Uiso 1 1 calc R U . . .
H2BA H 0.036418 0.582844 0.633326 0.029 Uiso 1 1 calc R U . . .
C13A C 0.0663(5) 0.6141(2) 0.7268(11) 0.024(2) Uani 1 1 d D U . . .
H13A H 0.058544 0.631837 0.712242 0.029 Uiso 1 1 calc R U . . .
C14A C 0.1336(5) 0.6112(2) 0.7582(12) 0.025(2) Uani 1 1 d D U . . .
H14A H 0.138885 0.620950 0.839456 0.030 Uiso 1 1 calc R U . . .
C15A C 0.1766(5) 0.6234(2) 0.6612(12) 0.025(2) Uani 1 1 d D U . . .
O15A O 0.1617(4) 0.64010(16) 0.5895(8) 0.032(2) Uani 1 1 d D U . . .
O16A O 0.2331(3) 0.61476(16) 0.6681(8) 0.029(2) Uani 1 1 d D U . . .
C21A C 0.2771(5) 0.6255(3) 0.5801(13) 0.037(4) Uani 1 1 d D U . . .
H1DA H 0.263883 0.623277 0.489842 0.056 Uiso 1 1 calc R U . . .
H1EA H 0.316231 0.617614 0.592541 0.056 Uiso 1 1 calc R U . . .
H1FA H 0.280885 0.642909 0.598767 0.056 Uiso 1 1 calc R U . . .
C17A C 0.1611(5) 0.5718(2) 0.5594(11) 0.022(2) Uani 1 1 d D U . . .
C18A C 0.2166(5) 0.5639(2) 0.4996(11) 0.024(2) Uani 1 1 d D U . . .
C19A C 0.2192(5) 0.5752(2) 0.3723(11) 0.024(2) Uani 1 1 d D U . . .
N19A N 0.1674(4) 0.58912(18) 0.3604(9) 0.022(2) Uani 1 1 d D U . . .
H19A H 0.158383 0.598049 0.292117 0.026 Uiso 1 1 calc DR U . . .
C20A C 0.1315(5) 0.5871(2) 0.4712(11) 0.022(2) Uani 1 1 d D U . . .
CAA C -0.2990(6) 0.5007(3) -0.0683(14) 0.046(4) Uani 1 1 d D U . . .
HAAA H -0.340870 0.500548 -0.098074 0.069 Uiso 1 1 calc R U . . .
HABA H -0.295361 0.511315 0.008085 0.069 Uiso 1 1 calc R U . . .
HACA H -0.286540 0.484227 -0.045061 0.069 Uiso 1 1 calc R U . . .
CBA C -0.2584(5) 0.5104(3) -0.1780(13) 0.036(3) Uani 1 1 d D U . . .
HBAA H -0.269809 0.527313 -0.198617 0.044 Uiso 1 1 calc R U . . .
HBBA H -0.264504 0.500442 -0.257312 0.044 Uiso 1 1 calc R U . . .
CCA C -0.1912(5) 0.5095(2) -0.1385(12) 0.030(2) Uani 1 1 d D U . . .
HCA H -0.182108 0.493441 -0.097733 0.036 Uiso 1 1 calc R U . . .
CDA C -0.1492(5) 0.5135(2) -0.2564(12) 0.034(2) Uani 1 1 d D U . . .
HDAA H -0.135784 0.497546 -0.290379 0.040 Uiso 1 1 calc R U . . .
HDBA H -0.171531 0.521897 -0.326580 0.040 Uiso 1 1 calc R U . . .
CEA C -0.0942(5) 0.5286(2) -0.2185(12) 0.030(2) Uani 1 1 d D U . . .
HEA H -0.062908 0.528004 -0.288543 0.036 Uiso 1 1 calc R U . . .
CFA C -0.0691(5) 0.5186(2) -0.0896(11) 0.026(2) Uani 1 1 d D U . . .
HFAA H -0.029354 0.525993 -0.071710 0.031 Uiso 1 1 calc R U . . .
HFBA H -0.063499 0.500783 -0.096952 0.031 Uiso 1 1 calc R U . . .
CGA C -0.1132(5) 0.5243(2) 0.0254(11) 0.0231(18) Uani 1 1 d D U . . .
CTA C -0.1145(5) 0.5024(2) 0.1202(12) 0.026(2) Uani 1 1 d D U . . .
OTA O -0.0715(3) 0.48919(14) 0.1433(8) 0.027(2) Uani 1 1 d D U . . .
OUA O -0.1679(4) 0.50040(16) 0.1799(8) 0.034(2) Uani 1 1 d D U . . .
CUA C -0.1702(6) 0.4820(3) 0.2823(13) 0.046(4) Uani 1 1 d D U . . .
HUAA H -0.151796 0.466938 0.250599 0.068 Uiso 1 1 calc R U . . .
HUBA H -0.212198 0.478909 0.306168 0.068 Uiso 1 1 calc R U . . .
HUCA H -0.148091 0.487799 0.358863 0.068 Uiso 1 1 calc R U . . .
CHA C -0.1764(5) 0.5303(2) -0.0384(12) 0.028(2) Uani 1 1 d D U . . .
HHA H -0.208588 0.531787 0.029303 0.034 Uiso 1 1 calc R U . . .
NHA N -0.1712(4) 0.55319(17) -0.1169(10) 0.0286(19) Uani 1 1 d D U . . .
CIA C -0.1161(5) 0.5550(2) -0.1960(13) 0.033(2) Uani 1 1 d D U . . .
HIAA H -0.085077 0.564586 -0.149463 0.040 Uiso 1 1 calc R U . . .
HIBA H -0.124841 0.563077 -0.280224 0.040 Uiso 1 1 calc R U . . .
CJA C -0.1890(6) 0.5761(2) -0.0482(12) 0.030(2) Uani 1 1 d D U . . .
HJAA H -0.232897 0.578420 -0.059599 0.035 Uiso 1 1 calc R U . . .
HJBA H -0.168709 0.589895 -0.091992 0.035 Uiso 1 1 calc R U . . .
CKA C -0.1750(5) 0.5776(2) 0.0965(11) 0.024(2) Uani 1 1 d D U . . .
HKAA H -0.177610 0.594752 0.124423 0.029 Uiso 1 1 calc R U . . .
HKBA H -0.206139 0.568387 0.144901 0.029 Uiso 1 1 calc R U . . .
CLA C -0.0673(5) 0.6047(2) 0.2626(11) 0.019(2) Uani 1 1 d D U . . .
HLA H -0.098113 0.616208 0.244736 0.023 Uiso 1 1 calc R U . . .
CMA C 0.0291(5) 0.5942(2) 0.3690(11) 0.021(2) Uani 1 1 d D U . . .
CNA C 0.0264(5) 0.5705(2) 0.3178(11) 0.020(2) Uani 1 1 d D U . . .
HNA H 0.056723 0.558871 0.337509 0.024 Uiso 1 1 calc R U . . .
COA C -0.0175(5) 0.6109(2) 0.3371(12) 0.024(2) Uani 1 1 d D U . . .
OOA O -0.0096(4) 0.63408(14) 0.3878(8) 0.031(2) Uani 1 1 d D U . . .
CVA C -0.0514(6) 0.6531(2) 0.3504(15) 0.041(4) Uani 1 1 d D U . . .
HVAA H -0.055945 0.653177 0.255389 0.061 Uiso 1 1 calc R U . . .
HVBA H -0.035873 0.668847 0.379316 0.061 Uiso 1 1 calc R U . . .
HVCA H -0.090587 0.650074 0.391082 0.061 Uiso 1 1 calc R U . . .
CPA C -0.0702(5) 0.5805(2) 0.2138(11) 0.019(2) Uani 1 1 d D U . . .
CQA C -0.0221(5) 0.5645(2) 0.2370(12) 0.020(2) Uani 1 1 d D U . . .
NQA N -0.0342(4) 0.54296(17) 0.1700(9) 0.019(2) Uani 1 1 d D U . . .
HQA H -0.010818 0.530097 0.167516 0.023 Uiso 1 1 calc R U . . .
CRA C -0.0899(5) 0.5453(2) 0.1075(12) 0.021(2) Uani 1 1 d D U . . .
CSA C -0.1141(5) 0.5678(2) 0.1335(12) 0.022(2) Uani 1 1 d D U . . .
C1B C 0.4128(6) 0.1732(2) 0.0911(15) 0.041(4) Uani 1 1 d D U . . .
H1AB H 0.370550 0.171120 0.066243 0.062 Uiso 1 1 calc R U . . .
H1BB H 0.416438 0.172502 0.186202 0.062 Uiso 1 1 calc R U . . .
H1CB H 0.437059 0.160290 0.051933 0.062 Uiso 1 1 calc R U . . .
C2B C 0.4350(6) 0.1976(2) 0.0433(13) 0.034(3) Uani 1 1 d D U . . .
H2B H 0.417887 0.203304 -0.035717 0.041 Uiso 1 1 calc R U . . .
C3B C 0.4759(5) 0.2120(2) 0.0997(12) 0.026(2) Uani 1 1 d D U . . .
C4B C 0.4927(5) 0.2367(2) 0.0400(12) 0.027(2) Uani 1 1 d D U . . .
H4AB H 0.472689 0.238556 -0.045586 0.032 Uiso 1 1 calc R U . . .
H4BB H 0.478498 0.249931 0.097665 0.032 Uiso 1 1 calc R U . . .
N4B N 0.5598(4) 0.23857(18) 0.0230(9) 0.026(2) Uani 1 1 d D U . . .
C16B C 0.5772(6) 0.2618(2) -0.0408(13) 0.035(3) Uani 1 1 d D U . . .
H6CB H 0.562865 0.275480 0.011896 0.053 Uiso 1 1 calc R U . . .
H6DB H 0.559018 0.262631 -0.127719 0.053 Uiso 1 1 calc R U . . .
H6EB H 0.621090 0.262620 -0.048628 0.053 Uiso 1 1 calc R U . . .
C5B C 0.5936(5) 0.2345(2) 0.1487(11) 0.023(2) Uani 1 1 d D U . . .
H5B H 0.637306 0.233608 0.125885 0.027 Uiso 1 1 calc R U . . .
C6B C 0.5862(6) 0.2558(2) 0.2487(10) 0.023(2) Uani 1 1 d D U . . .
H6AB H 0.611617 0.269556 0.220333 0.028 Uiso 1 1 calc R U . . .
H6BB H 0.543813 0.261286 0.247604 0.028 Uiso 1 1 calc R U . . .
C7B C 0.7092(5) 0.2698(2) 0.4122(12) 0.029(2) Uani 1 1 d D U . . .
H7B H 0.709498 0.277697 0.329849 0.035 Uiso 1 1 calc R U . . .
C8B C 0.7576(6) 0.2727(3) 0.4959(12) 0.036(3) Uani 1 1 d D U . . .
H8B H 0.790688 0.282522 0.470240 0.043 Uiso 1 1 calc R U . . .
C9B C 0.7585(6) 0.2611(2) 0.6195(13) 0.036(3) Uani 1 1 d D U . . .
H9B H 0.791494 0.263616 0.676889 0.043 Uiso 1 1 calc R U . . .
C10B C 0.7115(5) 0.2462(2) 0.6565(13) 0.032(2) Uani 1 1 d D U . . .
H10B H 0.712903 0.237607 0.736725 0.038 Uiso 1 1 calc R U . . .
C11B C 0.5129(5) 0.2213(2) 0.4755(11) 0.025(2) Uani 1 1 d D U . . .
H11B H 0.520142 0.203895 0.499139 0.030 Uiso 1 1 calc R U . . .
C12B C 0.4798(5) 0.2216(2) 0.3414(11) 0.026(2) Uani 1 1 d D U . . .
H2AB H 0.476872 0.238754 0.312543 0.031 Uiso 1 1 calc R U . . .
H2BB H 0.438188 0.215742 0.355535 0.031 Uiso 1 1 calc R U . . .
C13B C 0.5078(5) 0.2065(2) 0.2267(11) 0.024(2) Uani 1 1 d D U . . .
H13B H 0.500157 0.189009 0.246689 0.029 Uiso 1 1 calc R U . . .
C14B C 0.5752(5) 0.2089(2) 0.1982(11) 0.024(2) Uani 1 1 d D U . . .
H14B H 0.580845 0.198423 0.119607 0.029 Uiso 1 1 calc R U . . .
C15B C 0.6171(5) 0.1974(2) 0.2985(12) 0.027(2) Uani 1 1 d D U . . .
O15B O 0.6018(4) 0.18169(16) 0.3759(8) 0.032(2) Uani 1 1 d D U . . .
O16B O 0.6753(3) 0.20460(16) 0.2846(8) 0.030(2) Uani 1 1 d D U . . .
C21B C 0.7184(6) 0.1939(3) 0.3756(14) 0.044(4) Uani 1 1 d D U . . .
H1DB H 0.728508 0.177448 0.347273 0.066 Uiso 1 1 calc R U . . .
H1EB H 0.700531 0.193339 0.462932 0.066 Uiso 1 1 calc R U . . .
H1FB H 0.754930 0.203878 0.377808 0.066 Uiso 1 1 calc R U . . .
C17B C 0.6031(5) 0.2490(2) 0.3871(11) 0.023(2) Uani 1 1 d D U . . .
C18B C 0.6602(5) 0.2555(2) 0.4475(11) 0.024(2) Uani 1 1 d D U . . .
C19B C 0.6623(5) 0.2440(2) 0.5744(11) 0.026(2) Uani 1 1 d D U . . .
N19B N 0.6090(4) 0.23117(18) 0.5858(10) 0.026(2) Uani 1 1 d D U . . .
H19B H 0.599119 0.222361 0.653937 0.032 Uiso 1 1 calc DR U . . .
C20B C 0.5729(5) 0.2339(2) 0.4754(11) 0.024(2) Uani 1 1 d D U . . .
CAB C 0.2016(17) 0.3534(8) 0.981(2) 0.052(4) Uani 0.65(9) 1 d D U P A 1
HAAB H 0.196369 0.340574 0.915772 0.077 Uiso 0.65(9) 1 calc R U P A 1
HABB H 0.226387 0.366452 0.944275 0.077 Uiso 0.65(9) 1 calc R U P A 1
HACB H 0.162187 0.359911 1.005625 0.077 Uiso 0.65(9) 1 calc R U P A 1
CAB' C 0.187(2) 0.3441(17) 0.994(5) 0.052(4) Uani 0.35(9) 1 d D U P A 2
HADB H 0.198530 0.332648 0.925421 0.077 Uiso 0.35(9) 1 calc R U P A 2
HAEB H 0.186599 0.360619 0.958952 0.077 Uiso 0.35(9) 1 calc R U P A 2
HAFB H 0.147565 0.339916 1.028474 0.077 Uiso 0.35(9) 1 calc R U P A 2
CBB C 0.2333(5) 0.3427(3) 1.1034(14) 0.047(3) Uani 1 1 d D U . . .
HBAB H 0.231319 0.354672 1.175481 0.056 Uiso 1 1 calc R U . A 1
HBBB H 0.212008 0.327846 1.131637 0.056 Uiso 1 1 calc R U . A 1
CCB C 0.3000(5) 0.3366(2) 1.0735(13) 0.037(2) Uani 1 1 d D U . . .
HCB H 0.318541 0.350622 1.026041 0.044 Uiso 1 1 calc R U . . .
CDB C 0.3368(6) 0.3318(2) 1.2000(13) 0.037(2) Uani 1 1 d D U . . .
HDAB H 0.360167 0.346449 1.223520 0.044 Uiso 1 1 calc R U . . .
HDBB H 0.309106 0.328007 1.272779 0.044 Uiso 1 1 calc R U . . .
CEB C 0.3802(5) 0.3101(2) 1.1774(13) 0.035(2) Uani 1 1 d D U . . .
HEB H 0.408790 0.308253 1.252032 0.042 Uiso 1 1 calc R U . . .
CFB C 0.4143(5) 0.3143(2) 1.0483(11) 0.028(2) Uani 1 1 d D U . . .
HFAB H 0.446841 0.302151 1.039517 0.033 Uiso 1 1 calc R U . . .
HFBB H 0.433037 0.330664 1.049170 0.033 Uiso 1 1 calc R U . . .
CGB C 0.3709(5) 0.3123(2) 0.9306(11) 0.0253(19) Uani 1 1 d D U . . .
CTB C 0.3814(6) 0.3334(2) 0.8321(13) 0.030(2) Uani 1 1 d D U . . .
OTB O 0.4266(4) 0.34569(15) 0.8252(9) 0.034(2) Uani 1 1 d D U . . .
OUB O 0.3340(4) 0.33676(16) 0.7521(9) 0.038(2) Uani 1 1 d D U . . .
CUB C 0.3419(7) 0.3554(3) 0.6495(15) 0.054(4) Uani 1 1 d D U . . .
HUAB H 0.305135 0.356519 0.597211 0.081 Uiso 1 1 calc R U . . .
HUBB H 0.375751 0.350848 0.593178 0.081 Uiso 1 1 calc R U . . .
HUCB H 0.350218 0.371156 0.690058 0.081 Uiso 1 1 calc R U . . .
CHB C 0.3051(5) 0.3133(2) 0.9860(12) 0.031(2) Uani 1 1 d D U . . .
HHB H 0.275416 0.314159 0.912875 0.037 Uiso 1 1 calc R U . . .
NHB N 0.2919(4) 0.29269(19) 1.0693(10) 0.036(2) Uani 1 1 d D U . . .
CIB C 0.3403(6) 0.2869(2) 1.1604(13) 0.040(2) Uani 1 1 d D U . . .
HIAB H 0.364934 0.273354 1.126150 0.048 Uiso 1 1 calc R U . . .
HIBB H 0.323321 0.281948 1.245533 0.048 Uiso 1 1 calc R U . . .
CJB C 0.2638(6) 0.2718(3) 1.0039(14) 0.042(3) Uani 1 1 d D U . . .
HJAB H 0.228921 0.277965 0.953798 0.050 Uiso 1 1 calc R U . . .
HJBB H 0.247836 0.260911 1.072265 0.050 Uiso 1 1 calc R U . . .
CKB C 0.3010(6) 0.2571(2) 0.9149(14) 0.041(3) Uani 1 1 d D U . . .
HKAB H 0.273447 0.250494 0.847650 0.049 Uiso 1 1 calc R U . . .
HKBB H 0.315582 0.242980 0.965905 0.049 Uiso 1 1 calc R U . . .
CLB C 0.3828(5) 0.2270(2) 0.7186(11) 0.022(2) Uani 1 1 d D U . . .
HLB H 0.350802 0.217206 0.750296 0.027 Uiso 1 1 calc R U . . .
CMB C 0.4714(5) 0.2321(2) 0.5793(12) 0.024(2) Uani 1 1 d D U . . .
CNB C 0.4779(5) 0.2563(2) 0.6209(12) 0.025(2) Uani 1 1 d D U . . .
HNB H 0.509714 0.266084 0.588397 0.030 Uiso 1 1 calc R U . . .
COB C 0.4247(5) 0.2177(2) 0.6336(12) 0.025(2) Uani 1 1 d D U . . .
OOB O 0.4253(4) 0.19363(14) 0.5879(8) 0.029(2) Uani 1 1 d D U . . .
CVB C 0.3833(6) 0.1767(2) 0.6506(13) 0.037(3) Uani 1 1 d D U . . .
HVAB H 0.388031 0.160502 0.612289 0.055 Uiso 1 1 calc R U . . .
HVBB H 0.341898 0.182328 0.637302 0.055 Uiso 1 1 calc R U . . .
HVCB H 0.391871 0.175921 0.744204 0.055 Uiso 1 1 calc R U . . .
CPB C 0.3885(5) 0.2517(2) 0.7581(12) 0.023(2) Uani 1 1 d D U . . .
CQB C 0.4367(5) 0.2657(2) 0.7113(12) 0.023(2) Uani 1 1 d D U . . .
NQB N 0.4324(4) 0.28860(17) 0.7672(10) 0.026(2) Uani 1 1 d D U . . .
HQB H 0.456803 0.300840 0.752136 0.031 Uiso 1 1 calc R U . . .
CRB C 0.3823(5) 0.2890(2) 0.8522(12) 0.025(2) Uani 1 1 d D U . . .
CSB C 0.3536(5) 0.2670(2) 0.8451(12) 0.025(2) Uani 1 1 d D U . . .
C1C C 0.5735(6) 0.4833(2) 0.1230(13) 0.031(3) Uani 1 1 d D U . . .
H1AC H 0.561585 0.497192 0.069168 0.047 Uiso 1 1 calc R U . . .
H1BC H 0.617485 0.481910 0.123430 0.047 Uiso 1 1 calc R U . . .
H1CC H 0.559060 0.485711 0.212310 0.047 Uiso 1 1 calc R U . . .
C2C C 0.5465(5) 0.4605(2) 0.0680(12) 0.022(3) Uani 1 1 d D U . . .
H2C H 0.564023 0.454672 -0.010485 0.027 Uiso 1 1 calc R U . . .
C3C C 0.5014(5) 0.4473(2) 0.1153(11) 0.021(2) Uani 1 1 d D U . . .
C4C C 0.4823(5) 0.4237(2) 0.0505(12) 0.022(2) Uani 1 1 d D U . . .
H4AC H 0.502998 0.422255 -0.034525 0.027 Uiso 1 1 calc R U . . .
H4BC H 0.495308 0.409927 0.105628 0.027 Uiso 1 1 calc R U . . .
N4C N 0.4154(4) 0.42205(17) 0.0291(9) 0.022(2) Uani 1 1 d D U . . .
C16C C 0.3996(6) 0.3991(2) -0.0373(12) 0.031(3) Uani 1 1 d D U . . .
H6CC H 0.416950 0.385402 0.010748 0.046 Uiso 1 1 calc R U . . .
H6DC H 0.415716 0.399297 -0.126180 0.046 Uiso 1 1 calc R U . . .
H6EC H 0.355739 0.397381 -0.040459 0.046 Uiso 1 1 calc R U . . .
C5C C 0.3807(5) 0.4258(2) 0.1520(11) 0.020(2) Uani 1 1 d D U . . .
H5C H 0.337150 0.426354 0.127338 0.024 Uiso 1 1 calc R U . . .
C6C C 0.3877(5) 0.4051(2) 0.2531(10) 0.020(2) Uani 1 1 d D U . . .
H6AC H 0.363792 0.390976 0.223659 0.024 Uiso 1 1 calc R U . . .
H6BC H 0.430501 0.400052 0.255235 0.024 Uiso 1 1 calc R U . . .
C7C C 0.2626(5) 0.3906(2) 0.4012(12) 0.028(2) Uani 1 1 d D U . . .
H7C H 0.264998 0.382809 0.318882 0.034 Uiso 1 1 calc R U . . .
C8C C 0.2115(5) 0.3877(3) 0.4778(13) 0.035(3) Uani 1 1 d D U . . .
H8C H 0.178995 0.378039 0.448065 0.042 Uiso 1 1 calc R U . . .
C9C C 0.2085(6) 0.3994(2) 0.6006(13) 0.036(3) Uani 1 1 d D U . . .
H9C H 0.173432 0.397373 0.652423 0.043 Uiso 1 1 calc R U . . .
C10C C 0.2548(5) 0.4134(2) 0.6469(13) 0.030(2) Uani 1 1 d D U . . .
H10C H 0.251621 0.421362 0.728752 0.036 Uiso 1 1 calc R U . . .
C11C C 0.4558(4) 0.4396(2) 0.4856(10) 0.016(2) Uani 1 1 d D U . . .
H11C H 0.447795 0.456998 0.507141 0.020 Uiso 1 1 calc R U . . .
C12C C 0.4906(5) 0.4389(2) 0.3540(10) 0.016(2) Uani 1 1 d D U . . .
H2AC H 0.493272 0.421761 0.325949 0.020 Uiso 1 1 calc R U . . .
H2BC H 0.532173 0.444568 0.370842 0.020 Uiso 1 1 calc R U . . .
C13C C 0.4654(4) 0.4539(2) 0.2372(10) 0.019(2) Uani 1 1 d D U . . .
H13C H 0.473064 0.471448 0.256306 0.023 Uiso 1 1 calc R U . . .
C14C C 0.3974(4) 0.4513(2) 0.2025(11) 0.018(2) Uani 1 1 d D U . . .
H14C H 0.392791 0.461813 0.123796 0.022 Uiso 1 1 calc R U . . .
C15C C 0.3545(5) 0.4630(2) 0.3024(12) 0.022(2) Uani 1 1 d D U . . .
O15C O 0.3696(3) 0.47889(15) 0.3779(8) 0.029(2) Uani 1 1 d D U . . .
O16C O 0.2975(3) 0.45593(15) 0.2841(8) 0.026(2) Uani 1 1 d D U . . .
C21C C 0.2541(6) 0.4660(3) 0.3769(13) 0.043(4) Uani 1 1 d D U . . .
H1DC H 0.213124 0.462048 0.348246 0.064 Uiso 1 1 calc R U . . .
H1EC H 0.258809 0.483657 0.381241 0.064 Uiso 1 1 calc R U . . .
H1FC H 0.261130 0.458964 0.463307 0.064 Uiso 1 1 calc R U . . .
C17C C 0.3684(5) 0.4117(2) 0.3906(10) 0.018(2) Uani 1 1 d D U . . .
C18C C 0.3103(5) 0.4049(2) 0.4440(11) 0.022(2) Uani 1 1 d D U . . .
C19C C 0.3062(5) 0.4158(2) 0.5715(11) 0.023(2) Uani 1 1 d D U . . .
N19C N 0.3586(4) 0.42876(17) 0.5908(9) 0.021(2) Uani 1 1 d D U . . .
H19C H 0.366882 0.437203 0.661217 0.026 Uiso 1 1 calc DR U . . .
C20C C 0.3968(4) 0.4267(2) 0.4836(11) 0.018(2) Uani 1 1 d D U . . .
CAC C 0.7621(6) 0.3012(3) 0.9247(13) 0.044(4) Uani 1 1 d D U . . .
HAAC H 0.768021 0.314088 0.859868 0.066 Uiso 1 1 calc R U . . .
HABC H 0.730374 0.290195 0.895044 0.066 Uiso 1 1 calc R U . . .
HACC H 0.799727 0.292161 0.935775 0.066 Uiso 1 1 calc R U . . .
CBC C 0.7437(5) 0.3127(3) 1.0561(13) 0.037(3) Uani 1 1 d D U . . .
HBAC H 0.771290 0.326274 1.076654 0.044 Uiso 1 1 calc R U . . .
HBBC H 0.747563 0.300397 1.125974 0.044 Uiso 1 1 calc R U . . .
CCC C 0.6779(5) 0.3223(2) 1.0529(12) 0.029(2) Uani 1 1 d D U . . .
HCC H 0.652316 0.309664 1.009997 0.035 Uiso 1 1 calc R U . . .
CDC C 0.6507(5) 0.3276(2) 1.1901(12) 0.031(2) Uani 1 1 d D U . . .
HDAC H 0.627037 0.313418 1.220265 0.037 Uiso 1 1 calc R U . . .
HDBC H 0.683415 0.330551 1.253636 0.037 Uiso 1 1 calc R U . . .
CEC C 0.6094(5) 0.3503(2) 1.1809(12) 0.031(2) Uani 1 1 d D U . . .
HEC H 0.585008 0.352331 1.262030 0.037 Uiso 1 1 calc R U . . .
CFC C 0.5681(5) 0.3471(2) 1.0594(11) 0.028(2) Uani 1 1 d D U . . .
HFAC H 0.536306 0.359709 1.060382 0.033 Uiso 1 1 calc R U . . .
HFBC H 0.548358 0.331019 1.062820 0.033 Uiso 1 1 calc R U . . .
CGC C 0.6056(5) 0.3493(2) 0.9299(11) 0.0232(18) Uani 1 1 d D U . . .
CTC C 0.5904(6) 0.3284(2) 0.8323(12) 0.027(2) Uani 1 1 d D U . . .
OTC O 0.5456(4) 0.31571(15) 0.8345(9) 0.035(2) Uani 1 1 d D U . . .
OUC O 0.6332(4) 0.32630(15) 0.7387(8) 0.032(2) Uani 1 1 d D U . . .
CUC C 0.6235(6) 0.3076(3) 0.6392(14) 0.047(4) Uani 1 1 d D U . . .
HUAC H 0.590149 0.312475 0.582419 0.070 Uiso 1 1 calc R U . . .
HUBC H 0.613746 0.292158 0.681523 0.070 Uiso 1 1 calc R U . . .
HUCC H 0.660170 0.305723 0.587098 0.070 Uiso 1 1 calc R U . . .
CHC C 0.6730(5) 0.3462(2) 0.9704(12) 0.024(2) Uani 1 1 d D U . . .
HHC H 0.698953 0.345013 0.891105 0.029 Uiso 1 1 calc R U . . .
NHC N 0.6935(4) 0.36619(17) 1.0540(9) 0.0215(19) Uani 1 1 d D U . . .
CIC C 0.6508(5) 0.3726(2) 1.1581(12) 0.029(2) Uani 1 1 d D U . . .
HIAC H 0.626503 0.386851 1.132048 0.034 Uiso 1 1 calc R U . . .
HIBC H 0.672830 0.376649 1.239097 0.034 Uiso 1 1 calc R U . . .
CJC C 0.7187(5) 0.3869(2) 0.9826(12) 0.024(2) Uani 1 1 d D U . . .
HJAC H 0.742577 0.380504 0.908858 0.028 Uiso 1 1 calc R U . . .
HJBC H 0.746870 0.395500 1.041410 0.028 Uiso 1 1 calc R U . . .
CKC C 0.6737(5) 0.4058(2) 0.9280(12) 0.020(2) Uani 1 1 d D U . . .
HKAC H 0.658442 0.415668 1.001482 0.024 Uiso 1 1 calc R U . . .
HKBC H 0.695854 0.416835 0.868865 0.024 Uiso 1 1 calc R U . . .
CLC C 0.5872(5) 0.43518(19) 0.7287(11) 0.016(2) Uani 1 1 d D U . . .
HLC H 0.618494 0.445374 0.760054 0.020 Uiso 1 1 calc R U . . .
CMC C 0.4979(5) 0.42936(19) 0.5913(11) 0.0154(19) Uani 1 1 d D U . . .
CNC C 0.4939(5) 0.4051(2) 0.6327(11) 0.017(2) Uani 1 1 d D U . . .
HNC H 0.462793 0.394869 0.600545 0.020 Uiso 1 1 calc R U . . .
COC C 0.5445(5) 0.44405(19) 0.6447(12) 0.018(2) Uani 1 1 d D U . . .
OOC O 0.5424(3) 0.46821(13) 0.6010(8) 0.0201(18) Uani 1 1 d D U . . .
CVC C 0.5774(6) 0.4861(2) 0.6703(12) 0.029(3) Uani 1 1 d D U . . .
HVAC H 0.573126 0.501902 0.627351 0.044 Uiso 1 1 calc R U . . .
HVBC H 0.619807 0.481271 0.670335 0.044 Uiso 1 1 calc R U . . .
HVCC H 0.562873 0.487274 0.760247 0.044 Uiso 1 1 calc R U . . .
CPC C 0.5839(5) 0.41061(19) 0.7677(11) 0.0149(19) Uani 1 1 d D U . . .
CQC C 0.5360(5) 0.39607(19) 0.7216(11) 0.016(2) Uani 1 1 d D U . . .
NQC N 0.5424(4) 0.37324(17) 0.7766(9) 0.020(2) Uani 1 1 d D U . . .
HQC H 0.518561 0.360774 0.762864 0.024 Uiso 1 1 calc R U . . .
CRC C 0.5938(5) 0.37328(19) 0.8588(12) 0.0192(19) Uani 1 1 d D U . . .
CSC C 0.6205(5) 0.39555(19) 0.8550(11) 0.017(2) Uani 1 1 d D U . . .
O1WA O 0.1289(4) 0.61649(18) 0.1302(9) 0.048(3) Uani 1 1 d D . . . .
H1WA H 0.094(3) 0.622(2) 0.149(7) 0.072 Uiso 1 1 d D U . . .
H2WA H 0.125(5) 0.6084(15) 0.061(5) 0.072 Uiso 1 1 d D U . . .
O1WB O 0.5793(6) 0.2042(2) 0.8230(10) 0.079(4) Uani 1 1 d D U . . .
H1WB H 0.557(5) 0.2121(18) 0.873(8) 0.119 Uiso 1 1 d D U . . .
H2WB H 0.6143(19) 0.204(3) 0.856(9) 0.119 Uiso 1 1 d D U . . .
O1WC O 0.4067(4) 0.45576(18) 0.8183(9) 0.041(3) Uani 1 1 d D . . . .
H1WC H 0.3731(16) 0.458(2) 0.855(7) 0.062 Uiso 1 1 d D U . . .
H2WC H 0.427(4) 0.4471(13) 0.869(7) 0.062 Uiso 1 1 d D U . . .

loop_
_atom_site_aniso_label
_atom_site_aniso_U_11
_atom_site_aniso_U_22
_atom_site_aniso_U_33
_atom_site_aniso_U_23
_atom_site_aniso_U_13
_atom_site_aniso_U_12
C1A 0.036(7) 0.041(8) 0.045(9) 0.009(7) -0.003(7) 0.004(6)
C2A 0.038(6) 0.026(6) 0.019(6) 0.008(5) 0.002(5) -0.001(5)
C3A 0.038(4) 0.025(4) 0.019(5) 0.004(4) -0.001(4) 0.000(4)
C4A 0.037(5) 0.029(5) 0.021(5) 0.009(4) 0.004(4) 0.004(4)
N4A 0.036(4) 0.028(4) 0.019(4) 0.014(4) 0.001(4) -0.001(4)
C16A 0.040(5) 0.035(5) 0.028(5) 0.013(4) -0.002(4) -0.001(4)
C5A 0.036(4) 0.026(4) 0.013(4) 0.009(4) -0.001(4) -0.003(4)
C6A 0.032(5) 0.028(5) 0.015(5) 0.008(4) -0.010(4) -0.005(4)
C7A 0.034(5) 0.041(6) 0.016(5) 0.001(5) -0.010(4) 0.005(4)
C8A 0.035(5) 0.052(6) 0.024(6) 0.005(5) -0.006(5) 0.005(5)
C9A 0.037(5) 0.053(6) 0.025(5) 0.001(5) -0.003(5) 0.002(5)
C10A 0.033(5) 0.041(6) 0.019(5) 0.004(5) -0.003(4) -0.003(4)
C11A 0.030(4) 0.020(4) 0.015(4) 0.002(4) -0.004(4) -0.003(4)
C12A 0.033(5) 0.021(5) 0.017(4) 0.005(4) -0.002(4) -0.004(4)
C13A 0.036(4) 0.022(4) 0.016(4) 0.007(4) -0.003(4) 0.001(4)
C14A 0.035(4) 0.026(4) 0.013(4) 0.008(4) -0.004(4) -0.004(4)
C15A 0.035(4) 0.028(5) 0.012(5) 0.007(4) -0.003(4) -0.008(4)
O15A 0.048(5) 0.030(5) 0.020(6) 0.009(4) -0.008(4) -0.010(4)
O16A 0.033(4) 0.037(5) 0.016(5) 0.011(4) -0.002(4) -0.012(4)
C21A 0.040(7) 0.050(9) 0.022(8) 0.017(7) 0.003(6) -0.021(6)
C17A 0.030(4) 0.026(4) 0.011(4) 0.003(4) -0.012(4) -0.004(4)
C18A 0.030(4) 0.030(5) 0.011(4) -0.003(4) -0.011(4) -0.004(4)
C19A 0.030(4) 0.033(5) 0.010(4) -0.002(4) -0.012(4) -0.002(4)
N19A 0.030(4) 0.028(5) 0.008(4) 0.002(4) -0.010(4) -0.002(4)
C20A 0.029(4) 0.025(4) 0.011(4) 0.000(4) -0.009(4) -0.005(4)
CAA 0.032(7) 0.056(9) 0.050(9) -0.004(8) -0.008(7) -0.022(7)
CBA 0.034(5) 0.039(6) 0.036(6) -0.007(5) -0.007(5) -0.006(5)
CCA 0.029(4) 0.031(5) 0.031(5) -0.003(4) -0.009(4) -0.001(4)
CDA 0.036(5) 0.034(5) 0.032(5) -0.003(5) -0.003(4) 0.003(4)
CEA 0.032(4) 0.030(5) 0.029(5) -0.002(4) -0.001(4) 0.005(4)
CFA 0.026(5) 0.025(5) 0.026(5) -0.003(4) -0.004(4) 0.003(4)
CGA 0.022(4) 0.022(4) 0.026(4) -0.003(3) -0.004(3) 0.003(3)
CTA 0.026(4) 0.024(4) 0.029(5) -0.004(4) 0.001(4) 0.002(4)
OTA 0.027(4) 0.022(5) 0.033(6) 0.003(4) -0.003(4) 0.003(4)
OUA 0.038(4) 0.028(5) 0.035(5) 0.006(4) 0.014(4) 0.002(4)
CUA 0.058(8) 0.040(8) 0.039(9) 0.007(7) 0.021(7) 0.014(7)
CHA 0.029(4) 0.026(4) 0.029(4) -0.004(4) -0.007(4) 0.000(4)
NHA 0.030(4) 0.024(4) 0.031(4) 0.000(4) -0.005(4) 0.006(4)
CIA 0.034(5) 0.032(5) 0.034(5) -0.001(4) -0.003(4) 0.006(4)
CJA 0.034(5) 0.025(5) 0.030(5) 0.001(5) -0.005(4) 0.007(4)
CKA 0.024(4) 0.022(5) 0.026(5) -0.004(5) -0.010(4) 0.007(4)
CLA 0.025(4) 0.016(4) 0.016(5) 0.000(4) -0.007(4) 0.004(4)
CMA 0.030(4) 0.018(4) 0.015(4) 0.001(4) -0.007(4) 0.001(4)
CNA 0.028(5) 0.015(4) 0.017(5) 0.003(4) -0.006(4) -0.001(4)
COA 0.034(4) 0.018(4) 0.019(5) -0.006(4) -0.008(4) 0.000(4)
OOA 0.045(4) 0.020(4) 0.028(5) -0.007(4) -0.014(4) 0.002(4)
CVA 0.046(8) 0.030(7) 0.045(9) -0.017(7) -0.014(7) 0.001(6)
CPA 0.023(4) 0.018(4) 0.017(4) 0.000(4) -0.006(4) 0.003(4)
CQA 0.026(4) 0.016(4) 0.017(5) 0.003(4) -0.005(4) 0.002(4)
NQA 0.020(4) 0.017(4) 0.019(5) -0.001(4) -0.007(4) 0.004(3)
CRA 0.022(4) 0.021(4) 0.021(4) -0.003(4) -0.004(4) 0.001(4)
CSA 0.023(4) 0.022(4) 0.023(4) -0.002(4) -0.008(4) 0.003(4)
C1B 0.049(8) 0.034(8) 0.041(9) 0.010(7) -0.012(7) -0.007(6)
C2B 0.046(6) 0.030(6) 0.027(6) 0.006(5) -0.006(5) 0.001(5)
C3B 0.039(4) 0.025(4) 0.014(5) 0.006(4) -0.003(4) 0.004(4)
C4B 0.043(5) 0.026(5) 0.012(5) 0.005(4) -0.006(4) 0.002(4)
N4B 0.046(4) 0.022(4) 0.009(4) 0.006(4) -0.006(4) 0.002(4)
C16B 0.065(8) 0.026(7) 0.015(7) 0.008(6) -0.005(7) -0.002(6)
C5B 0.039(4) 0.022(4) 0.006(4) 0.003(4) 0.001(4) 0.006(4)
C6B 0.038(5) 0.024(5) 0.007(4) 0.000(4) 0.000(4) 0.010(4)
C7B 0.035(5) 0.039(5) 0.013(5) -0.002(5) 0.000(4) 0.007(4)
C8B 0.037(5) 0.048(6) 0.021(5) -0.002(5) -0.004(5) 0.002(5)
C9B 0.035(5) 0.050(6) 0.022(5) -0.002(5) -0.011(5) 0.003(5)
C10B 0.034(5) 0.045(6) 0.018(5) -0.002(5) -0.001(4) 0.006(4)
C11B 0.037(4) 0.025(4) 0.013(4) -0.002(4) 0.003(4) 0.006(4)
C12B 0.038(5) 0.025(5) 0.014(5) -0.001(4) 0.001(4) 0.007(4)
C13B 0.037(4) 0.023(4) 0.013(4) 0.002(4) -0.001(4) 0.005(4)
C14B 0.038(4) 0.024(4) 0.009(4) 0.001(4) -0.002(4) 0.006(4)
C15B 0.039(4) 0.029(5) 0.013(5) -0.002(4) 0.001(4) 0.012(4)
O15B 0.048(5) 0.033(5) 0.014(5) 0.009(4) 0.002(4) 0.019(4)
O16B 0.036(4) 0.038(5) 0.016(5) 0.003(4) 0.000(4) 0.014(4)
C21B 0.045(7) 0.052(9) 0.034(8) -0.001(7) -0.005(7) 0.023(7)
C17B 0.032(4) 0.029(4) 0.009(4) -0.002(4) 0.002(4) 0.013(4)
C18B 0.028(4) 0.031(4) 0.012(4) -0.002(3) 0.004(3) 0.010(3)
C19B 0.030(4) 0.035(5) 0.012(4) -0.001(4) 0.002(4) 0.007(4)
N19B 0.034(4) 0.035(5) 0.011(4) 0.002(4) 0.001(4) 0.005(4)
C20B 0.034(4) 0.029(4) 0.008(4) -0.003(4) 0.001(4) 0.011(4)
CAB 0.035(7) 0.054(9) 0.066(8) -0.045(7) -0.009(6) 0.007(7)
CAB' 0.035(7) 0.054(9) 0.066(8) -0.045(7) -0.009(6) 0.007(7)
CBB 0.035(5) 0.054(6) 0.051(6) -0.039(6) 0.000(5) 0.005(5)
CCB 0.033(4) 0.041(5) 0.036(5) -0.028(4) 0.001(4) 0.002(4)
CDB 0.042(5) 0.041(5) 0.027(5) -0.020(5) 0.003(4) -0.001(4)
CEB 0.045(5) 0.037(5) 0.024(5) -0.010(4) 0.002(4) -0.004(4)
CFB 0.033(5) 0.025(5) 0.025(5) -0.006(4) 0.005(4) 0.002(4)
CGB 0.030(4) 0.020(4) 0.026(4) -0.007(3) 0.004(3) 0.000(3)
CTB 0.037(5) 0.021(4) 0.032(5) -0.003(4) -0.003(4) -0.001(4)
OTB 0.031(5) 0.027(5) 0.045(6) 0.001(5) 0.006(5) -0.001(4)
OUB 0.046(5) 0.027(5) 0.040(5) 0.009(4) -0.012(4) -0.008(4)
CUB 0.066(8) 0.045(9) 0.051(9) 0.029(7) -0.011(8) -0.018(7)
CHB 0.031(4) 0.032(4) 0.029(5) -0.018(4) 0.004(4) -0.006(4)
NHB 0.044(4) 0.038(4) 0.027(5) -0.016(4) 0.008(4) -0.019(4)
CIB 0.055(5) 0.038(5) 0.027(5) -0.008(5) 0.007(4) -0.012(4)
CJB 0.050(5) 0.042(5) 0.033(6) -0.020(5) 0.014(4) -0.024(5)
CKB 0.052(5) 0.037(5) 0.034(6) -0.014(5) 0.016(5) -0.020(4)
CLB 0.039(5) 0.014(4) 0.013(5) 0.005(4) 0.006(4) -0.004(4)
CMB 0.038(4) 0.017(4) 0.018(4) -0.002(4) 0.006(4) 0.003(4)
CNB 0.034(5) 0.016(4) 0.024(5) 0.000(4) 0.011(4) -0.003(4)
COB 0.045(4) 0.016(4) 0.013(4) 0.003(4) 0.005(4) 0.000(4)
OOB 0.055(5) 0.019(4) 0.013(4) -0.002(4) 0.007(4) -0.003(4)
CVB 0.062(8) 0.025(7) 0.024(8) 0.006(6) 0.005(7) -0.011(6)
CPB 0.035(4) 0.018(4) 0.015(4) 0.001(4) 0.008(4) -0.003(4)
CQB 0.033(4) 0.016(4) 0.020(5) 0.000(4) 0.010(4) -0.001(4)
NQB 0.035(4) 0.018(4) 0.026(5) 0.000(4) 0.017(4) -0.002(4)
CRB 0.033(4) 0.019(4) 0.022(4) -0.001(4) 0.011(4) 0.001(4)
CSB 0.036(4) 0.020(4) 0.019(5) -0.004(4) 0.009(4) -0.003(4)
C1C 0.040(7) 0.025(7) 0.029(8) 0.008(6) 0.011(7) -0.003(6)
C2C 0.031(5) 0.022(5) 0.014(6) -0.004(5) 0.001(5) 0.005(4)
C3C 0.033(4) 0.023(4) 0.007(4) -0.001(4) 0.001(4) 0.003(4)
C4C 0.035(4) 0.024(5) 0.008(5) -0.003(4) 0.004(4) -0.001(4)
N4C 0.037(4) 0.021(4) 0.007(4) -0.004(4) -0.003(4) -0.001(4)
C16C 0.046(7) 0.031(7) 0.015(7) -0.002(6) 0.003(6) -0.009(6)
C5C 0.029(4) 0.022(4) 0.009(4) 0.000(3) -0.005(3) 0.003(3)
C6C 0.028(4) 0.023(4) 0.010(4) 0.001(4) -0.004(4) 0.002(4)
C7C 0.029(5) 0.035(5) 0.020(5) -0.005(5) -0.001(4) -0.003(4)
C8C 0.030(5) 0.048(6) 0.027(6) -0.005(5) 0.002(5) -0.005(5)
C9C 0.031(5) 0.048(6) 0.029(6) -0.004(5) 0.008(5) -0.003(5)
C10C 0.032(5) 0.038(6) 0.021(5) -0.005(5) 0.005(4) 0.002(4)
C11C 0.027(4) 0.016(4) 0.006(4) -0.001(4) -0.003(3) 0.008(4)
C12C 0.029(4) 0.015(5) 0.005(4) 0.000(4) -0.002(4) 0.005(4)
C13C 0.031(4) 0.018(4) 0.007(4) 0.002(4) 0.000(4) 0.002(4)
C14C 0.029(3) 0.019(4) 0.006(4) 0.003(3) -0.003(3) 0.002(3)
C15C 0.034(4) 0.021(5) 0.010(5) 0.004(4) -0.002(4) 0.008(4)
O15C 0.043(5) 0.031(5) 0.012(5) -0.005(4) -0.009(4) 0.014(4)
O16C 0.034(4) 0.026(4) 0.017(5) 0.001(4) 0.001(4) 0.010(4)
C21C 0.048(7) 0.053(9) 0.027(8) -0.003(7) 0.002(6) 0.020(7)
C17C 0.023(3) 0.022(4) 0.008(4) 0.002(3) -0.004(3) 0.006(3)
C18C 0.027(4) 0.026(4) 0.012(4) -0.001(4) -0.002(4) 0.004(4)
C19C 0.026(4) 0.030(5) 0.013(4) -0.001(4) 0.000(4) 0.006(4)
N19C 0.027(4) 0.026(5) 0.011(4) -0.003(4) -0.005(4) 0.011(4)
C20C 0.025(4) 0.020(4) 0.008(4) -0.001(4) -0.002(3) 0.008(4)
CAC 0.046(8) 0.045(9) 0.042(9) 0.011(7) -0.002(7) 0.005(7)
CBC 0.042(5) 0.036(6) 0.033(6) 0.011(5) -0.005(5) 0.008(5)
CCC 0.033(4) 0.030(4) 0.024(5) 0.008(4) -0.007(4) 0.004(4)
CDC 0.037(5) 0.037(5) 0.020(5) 0.010(5) -0.005(4) 0.000(4)
CEC 0.034(4) 0.038(5) 0.020(4) 0.006(4) 0.003(4) 0.001(4)
CFC 0.028(5) 0.035(5) 0.020(5) 0.009(4) 0.002(4) 0.003(4)
CGC 0.025(4) 0.027(4) 0.017(4) 0.007(3) -0.002(3) 0.004(3)
CTC 0.035(5) 0.026(5) 0.021(5) 0.007(4) -0.003(4) 0.005(4)
OTC 0.039(5) 0.026(5) 0.040(6) 0.008(5) -0.003(5) -0.005(4)
OUC 0.040(5) 0.030(5) 0.025(5) -0.004(4) 0.000(4) -0.002(4)
CUC 0.066(8) 0.040(8) 0.033(8) -0.014(7) -0.005(7) -0.001(7)
CHC 0.027(4) 0.026(4) 0.018(4) 0.007(4) -0.002(4) 0.001(4)
NHC 0.023(4) 0.028(4) 0.013(4) 0.004(4) 0.000(3) 0.002(3)
CIC 0.032(5) 0.037(5) 0.016(5) 0.001(4) 0.001(4) 0.002(4)
CJC 0.024(5) 0.029(5) 0.018(5) 0.006(4) -0.005(4) 0.000(4)
CKC 0.021(5) 0.024(5) 0.015(5) 0.002(4) -0.007(4) -0.001(4)
CLC 0.024(5) 0.015(4) 0.010(5) -0.006(4) -0.002(4) 0.002(4)
CMC 0.023(4) 0.016(4) 0.007(4) -0.001(4) 0.000(4) 0.004(3)
CNC 0.019(4) 0.018(4) 0.013(5) -0.003(4) -0.004(4) 0.001(4)
COC 0.029(4) 0.012(4) 0.014(4) -0.001(4) -0.002(4) 0.002(4)
OOC 0.034(4) 0.014(4) 0.013(4) -0.001(3) -0.006(4) -0.004(3)
CVC 0.048(8) 0.019(7) 0.021(8) -0.007(6) -0.002(6) -0.010(6)
CPC 0.019(4) 0.017(4) 0.009(4) -0.001(4) -0.003(4) 0.001(4)
CQC 0.019(4) 0.017(4) 0.012(4) 0.001(4) -0.004(4) 0.001(4)
NQC 0.021(4) 0.017(4) 0.020(5) 0.002(4) -0.005(4) -0.001(4)
CRC 0.020(4) 0.021(4) 0.016(4) 0.002(4) -0.004(4) 0.002(3)
CSC 0.018(4) 0.020(4) 0.012(4) 0.002(4) -0.006(4) -0.001(3)
O1WA 0.086(7) 0.042(7) 0.017(6) 0.006(5) -0.007(6) 0.012(6)
O1WB 0.148(9) 0.053(7) 0.037(7) 0.006(6) 0.021(7) 0.012(7)
O1WC 0.052(6) 0.045(7) 0.026(6) 0.001(5) -0.002(5) 0.012(5)

loop_
_atom_type_symbol
_atom_type_description
_atom_type_scat_dispersion_real
_atom_type_scat_dispersion_imag
_atom_type_scat_source
C C 0.0181 0.0091 'International Tables Vol C Tables 4.2.6.8 and 6.1.1.4'
H H 0.0000 0.0000 'International Tables Vol C Tables 4.2.6.8 and 6.1.1.4'
N N 0.0311 0.0180 'International Tables Vol C Tables 4.2.6.8 and 6.1.1.4'
O O 0.0492 0.0322 'International Tables Vol C Tables 4.2.6.8 and 6.1.1.4'

loop_
_geom_angle_atom_site_label_1
_geom_angle_atom_site_label_2
_geom_angle_atom_site_label_3
_geom_angle
_geom_angle_site_symmetry_1
_geom_angle_site_symmetry_3
_geom_angle_publ_flag
C2A C1A H1AA 109.5 . . ?
C2A C1A H1BA 109.5 . . ?
H1AA C1A H1BA 109.5 . . ?
C2A C1A H1CA 109.5 . . ?
H1AA C1A H1CA 109.5 . . ?
H1BA C1A H1CA 109.5 . . ?
C3A C2A C1A 127.6(12) . . ?
C3A C2A H2A 116.2 . . ?
C1A C2A H2A 116.2 . . ?
C2A C3A C4A 119.9(10) . . ?
C2A C3A C13A 124.4(11) . . ?
C4A C3A C13A 115.0(10) . . ?
N4A C4A C3A 112.2(9) . . ?
N4A C4A H4AA 109.2 . . ?
C3A C4A H4AA 109.2 . . ?
N4A C4A H4BA 109.2 . . ?
C3A C4A H4BA 109.2 . . ?
H4AA C4A H4BA 107.9 . . ?
C16A N4A C4A 109.5(9) . . ?
C16A N4A C5A 113.4(9) . . ?
C4A N4A C5A 111.8(9) . . ?
N4A C16A H6CA 109.5 . . ?
N4A C16A H6DA 109.5 . . ?
H6CA C16A H6DA 109.5 . . ?
N4A C16A H6EA 109.5 . . ?
H6CA C16A H6EA 109.5 . . ?
H6DA C16A H6EA 109.5 . . ?
N4A C5A C14A 105.1(9) . . ?
N4A C5A C6A 114.8(9) . . ?
C14A C5A C6A 116.5(10) . . ?
N4A C5A H5A 106.6 . . ?
C14A C5A H5A 106.6 . . ?
C6A C5A H5A 106.6 . . ?
C17A C6A C5A 114.8(9) . . ?
C17A C6A H6AA 108.6 . . ?
C5A C6A H6AA 108.6 . . ?
C17A C6A H6BA 108.6 . . ?
C5A C6A H6BA 108.6 . . ?
H6AA C6A H6BA 107.6 . . ?
C8A C7A C18A 120.0(12) . . ?
C8A C7A H7A 120.0 . . ?
C18A C7A H7A 120.0 . . ?
C7A C8A C9A 121.6(12) . . ?
C7A C8A H8A 119.2 . . ?
C9A C8A H8A 119.2 . . ?
C10A C9A C8A 120.6(12) . . ?
C10A C9A H9A 119.7 . . ?
C8A C9A H9A 119.7 . . ?
C9A C10A C19A 118.8(12) . . ?
C9A C10A H10A 120.6 . . ?
C19A C10A H10A 120.6 . . ?
C20A C11A CMA 113.7(9) . . ?
C20A C11A C12A 115.3(9) . . ?
CMA C11A C12A 106.8(9) . . ?
C20A C11A H11A 106.8 . . ?
CMA C11A H11A 106.8 . . ?
C12A C11A H11A 106.8 . . ?
C13A C12A C11A 118.6(9) . . ?
C13A C12A H2AA 107.7 . . ?
C11A C12A H2AA 107.7 . . ?
C13A C12A H2BA 107.7 . . ?
C11A C12A H2BA 107.7 . . ?
H2AA C12A H2BA 107.1 . . ?
C3A C13A C14A 107.5(9) . . ?
C3A C13A C12A 107.8(9) . . ?
C14A C13A C12A 118.4(10) . . ?
C3A C13A H13A 107.6 . . ?
C14A C13A H13A 107.6 . . ?
C12A C13A H13A 107.6 . . ?
C15A C14A C5A 116.3(9) . . ?
C15A C14A C13A 115.0(9) . . ?
C5A C14A C13A 113.3(9) . . ?
C15A C14A H14A 103.3 . . ?
C5A C14A H14A 103.3 . . ?
C13A C14A H14A 103.3 . . ?
O15A C15A O16A 123.5(10) . . ?
O15A C15A C14A 123.5(11) . . ?
O16A C15A C14A 112.9(10) . . ?
C15A O16A C21A 116.7(9) . . ?
O16A C21A H1DA 109.5 . . ?
O16A C21A H1EA 109.5 . . ?
H1DA C21A H1EA 109.5 . . ?
O16A C21A H1FA 109.5 . . ?
H1DA C21A H1FA 109.5 . . ?
H1EA C21A H1FA 109.5 . . ?
C20A C17A C18A 107.9(10) . . ?
C20A C17A C6A 128.4(10) . . ?
C18A C17A C6A 123.6(10) . . ?
C7A C18A C17A 136.2(11) . . ?
C7A C18A C19A 117.2(10) . . ?
C17A C18A C19A 106.6(9) . . ?
C10A C19A N19A 131.7(11) . . ?
C10A C19A C18A 121.8(10) . . ?
N19A C19A C18A 106.5(10) . . ?
C19A N19A C20A 110.9(9) . . ?
C19A N19A H19A 124.5 . . ?
C20A N19A H19A 124.5 . . ?
N19A C20A C17A 108.0(9) . . ?
N19A C20A C11A 118.1(10) . . ?
C17A C20A C11A 133.8(10) . . ?
CBA CAA HAAA 109.5 . . ?
CBA CAA HABA 109.5 . . ?
HAAA CAA HABA 109.5 . . ?
CBA CAA HACA 109.5 . . ?
HAAA CAA HACA 109.5 . . ?
HABA CAA HACA 109.5 . . ?
CAA CBA CCA 111.4(10) . . ?
CAA CBA HBAA 109.4 . . ?
CCA CBA HBAA 109.4 . . ?
CAA CBA HBBA 109.4 . . ?
CCA CBA HBBA 109.4 . . ?
HBAA CBA HBBA 108.0 . . ?
CDA CCA CBA 112.0(10) . . ?
CDA CCA CHA 106.4(9) . . ?
CBA CCA CHA 110.5(10) . . ?
CDA CCA HCA 109.3 . . ?
CBA CCA HCA 109.3 . . ?
CHA CCA HCA 109.3 . . ?
CEA CDA CCA 111.1(10) . . ?
CEA CDA HDAA 109.4 . . ?
CCA CDA HDAA 109.4 . . ?
CEA CDA HDBA 109.4 . . ?
CCA CDA HDBA 109.4 . . ?
HDAA CDA HDBA 108.0 . . ?
CDA CEA CFA 108.3(10) . . ?
CDA CEA CIA 107.3(10) . . ?
CFA CEA CIA 108.8(10) . . ?
CDA CEA HEA 110.8 . . ?
CFA CEA HEA 110.8 . . ?
CIA CEA HEA 110.8 . . ?
CEA CFA CGA 110.4(9) . . ?
CEA CFA HFAA 109.6 . . ?
CGA CFA HFAA 109.6 . . ?
CEA CFA HFBA 109.6 . . ?
CGA CFA HFBA 109.6 . . ?
HFAA CFA HFBA 108.1 . . ?
CRA CGA CTA 104.5(9) . . ?
CRA CGA CFA 110.9(9) . . ?
CTA CGA CFA 109.2(9) . . ?
CRA CGA CHA 111.7(9) . . ?
CTA CGA CHA 114.0(9) . . ?
CFA CGA CHA 106.6(9) . . ?
OTA CTA OUA 123.5(11) . . ?
OTA CTA CGA 124.7(10) . . ?
OUA CTA CGA 111.7(10) . . ?
CTA OUA CUA 114.7(9) . . ?
OUA CUA HUAA 109.5 . . ?
OUA CUA HUBA 109.5 . . ?
HUAA CUA HUBA 109.5 . . ?
OUA CUA HUCA 109.5 . . ?
HUAA CUA HUCA 109.5 . . ?
HUBA CUA HUCA 109.5 . . ?
NHA CHA CCA 106.1(10) . . ?
NHA CHA CGA 109.3(9) . . ?
CCA CHA CGA 107.5(9) . . ?
NHA CHA HHA 111.2 . . ?
CCA CHA HHA 111.2 . . ?
CGA CHA HHA 111.2 . . ?
CIA NHA CHA 114.8(9) . . ?
CIA NHA CJA 114.8(9) . . ?
CHA NHA CJA 115.7(9) . . ?
NHA CIA CEA 106.1(9) . . ?
NHA CIA HIAA 110.5 . . ?
CEA CIA HIAA 110.5 . . ?
NHA CIA HIBA 110.5 . . ?
CEA CIA HIBA 110.5 . . ?
HIAA CIA HIBA 108.7 . . ?
NHA CJA CKA 116.7(10) . . ?
NHA CJA HJAA 108.1 . . ?
CKA CJA HJAA 108.1 . . ?
NHA CJA HJBA 108.1 . . ?
CKA CJA HJBA 108.1 . . ?
HJAA CJA HJBA 107.3 . . ?
CSA CKA CJA 114.3(10) . . ?
CSA CKA HKAA 108.7 . . ?
CJA CKA HKAA 108.7 . . ?
CSA CKA HKBA 108.7 . . ?
CJA CKA HKBA 108.7 . . ?
HKAA CKA HKBA 107.6 . . ?
COA CLA CPA 117.2(10) . . ?
COA CLA HLA 121.4 . . ?
CPA CLA HLA 121.4 . . ?
CNA CMA COA 118.7(10) . . ?
CNA CMA C11A 121.7(10) . . ?
COA CMA C11A 118.7(10) . . ?
CQA CNA CMA 118.1(10) . . ?
CQA CNA HNA 120.9 . . ?
CMA CNA HNA 120.9 . . ?
CLA COA OOA 122.0(9) . . ?
CLA COA CMA 123.5(10) . . ?
OOA COA CMA 114.5(9) . . ?
COA OOA CVA 118.9(9) . . ?
OOA CVA HVAA 109.5 . . ?
OOA CVA HVBA 109.5 . . ?
HVAA CVA HVBA 109.5 . . ?
OOA CVA HVCA 109.5 . . ?
HVAA CVA HVCA 109.5 . . ?
HVBA CVA HVCA 109.5 . . ?
CQA CPA CLA 119.4(9) . . ?
CQA CPA CSA 107.8(9) . . ?
CLA CPA CSA 132.7(10) . . ?
NQA CQA CNA 129.7(10) . . ?
NQA CQA CPA 107.6(9) . . ?
CNA CQA CPA 122.7(10) . . ?
CQA NQA CRA 108.4(9) . . ?
CQA NQA HQA 125.8 . . ?
CRA NQA HQA 125.8 . . ?
CSA CRA NQA 109.9(9) . . ?
CSA CRA CGA 131.3(10) . . ?
NQA CRA CGA 118.8(9) . . ?
CRA CSA CPA 106.3(9) . . ?
CRA CSA CKA 128.5(10) . . ?
CPA CSA CKA 125.1(10) . . ?
C2B C1B H1AB 109.5 . . ?
C2B C1B H1BB 109.5 . . ?
H1AB C1B H1BB 109.5 . . ?
C2B C1B H1CB 109.5 . . ?
H1AB C1B H1CB 109.5 . . ?
H1BB C1B H1CB 109.5 . . ?
C3B C2B C1B 127.5(12) . . ?
C3B C2B H2B 116.3 . . ?
C1B C2B H2B 116.3 . . ?
C2B C3B C13B 124.8(11) . . ?
C2B C3B C4B 121.2(11) . . ?
C13B C3B C4B 113.9(10) . . ?
N4B C4B C3B 110.3(9) . . ?
N4B C4B H4AB 109.6 . . ?
C3B C4B H4AB 109.6 . . ?
N4B C4B H4BB 109.6 . . ?
C3B C4B H4BB 109.6 . . ?
H4AB C4B H4BB 108.1 . . ?
C16B N4B C4B 111.5(9) . . ?
C16B N4B C5B 112.1(9) . . ?
C4B N4B C5B 112.5(9) . . ?
N4B C16B H6CB 109.5 . . ?
N4B C16B H6DB 109.5 . . ?
H6CB C16B H6DB 109.5 . . ?
N4B C16B H6EB 109.5 . . ?
H6CB C16B H6EB 109.5 . . ?
H6DB C16B H6EB 109.5 . . ?
N4B C5B C14B 106.6(9) . . ?
N4B C5B C6B 113.3(9) . . ?
C14B C5B C6B 115.9(9) . . ?
N4B C5B H5B 106.9 . . ?
C14B C5B H5B 106.9 . . ?
C6B C5B H5B 106.9 . . ?
C17B C6B C5B 113.9(9) . . ?
C17B C6B H6AB 108.8 . . ?
C5B C6B H6AB 108.8 . . ?
C17B C6B H6BB 108.8 . . ?
C5B C6B H6BB 108.8 . . ?
H6AB C6B H6BB 107.7 . . ?
C8B C7B C18B 120.7(12) . . ?
C8B C7B H7B 119.7 . . ?
C18B C7B H7B 119.7 . . ?
C7B C8B C9B 120.9(12) . . ?
C7B C8B H8B 119.5 . . ?
C9B C8B H8B 119.5 . . ?
C10B C9B C8B 120.1(12) . . ?
C10B C9B H9B 119.9 . . ?
C8B C9B H9B 119.9 . . ?
C9B C10B C19B 118.7(12) . . ?
C9B C10B H10B 120.6 . . ?
C19B C10B H10B 120.6 . . ?
C20B C11B CMB 110.7(9) . . ?
C20B C11B C12B 114.3(10) . . ?
CMB C11B C12B 108.9(9) . . ?
C20B C11B H11B 107.5 . . ?
CMB C11B H11B 107.5 . . ?
C12B C11B H11B 107.5 . . ?
C11B C12B C13B 117.8(9) . . ?
C11B C12B H2AB 107.8 . . ?
C13B C12B H2AB 107.8 . . ?
C11B C12B H2BB 107.8 . . ?
C13B C12B H2BB 107.8 . . ?
H2AB C12B H2BB 107.2 . . ?
C3B C13B C14B 106.0(9) . . ?
C3B C13B C12B 110.7(9) . . ?
C14B C13B C12B 119.0(10) . . ?
C3B C13B H13B 106.8 . . ?
C14B C13B H13B 106.8 . . ?
C12B C13B H13B 106.8 . . ?
C15B C14B C13B 115.6(9) . . ?
C15B C14B C5B 116.0(9) . . ?
C13B C14B C5B 113.5(9) . . ?
C15B C14B H14B 103.1 . . ?
C13B C14B H14B 103.1 . . ?
C5B C14B H14B 103.1 . . ?
O15B C15B O16B 122.7(11) . . ?
O15B C15B C14B 124.2(11) . . ?
O16B C15B C14B 112.8(10) . . ?
C15B O16B C21B 116.0(10) . . ?
O16B C21B H1DB 109.5 . . ?
O16B C21B H1EB 109.5 . . ?
H1DB C21B H1EB 109.5 . . ?
O16B C21B H1FB 109.5 . . ?
H1DB C21B H1FB 109.5 . . ?
H1EB C21B H1FB 109.5 . . ?
C20B C17B C18B 106.7(9) . . ?
C20B C17B C6B 129.2(10) . . ?
C18B C17B C6B 123.7(10) . . ?
C7B C18B C19B 117.1(10) . . ?
C7B C18B C17B 135.2(11) . . ?
C19B C18B C17B 107.7(9) . . ?
N19B C19B C10B 131.9(11) . . ?
N19B C19B C18B 105.7(9) . . ?
C10B C19B C18B 122.3(11) . . ?
C19B N19B C20B 111.5(10) . . ?
C19B N19B H19B 124.2 . . ?
C20B N19B H19B 124.2 . . ?
N19B C20B C17B 108.3(9) . . ?
N19B C20B C11B 117.2(10) . . ?
C17B C20B C11B 134.4(10) . . ?
CBB CAB HAAB 109.5 . . ?
CBB CAB HABB 109.5 . . ?
HAAB CAB HABB 109.5 . . ?
CBB CAB HACB 109.5 . . ?
HAAB CAB HACB 109.5 . . ?
HABB CAB HACB 109.5 . . ?
CBB CAB' HADB 109.5 . . ?
CBB CAB' HAEB 109.5 . . ?
HADB CAB' HAEB 109.5 . . ?
CBB CAB' HAFB 109.5 . . ?
HADB CAB' HAFB 109.5 . . ?
HAEB CAB' HAFB 109.5 . . ?
CAB' CBB CCB 120(2) . . ?
CCB CBB CAB 110.7(16) . . ?
CCB CBB HBAB 109.5 . . ?
CAB CBB HBAB 109.5 . . ?
CCB CBB HBBB 109.5 . . ?
CAB CBB HBBB 109.5 . . ?
HBAB CBB HBBB 108.1 . . ?
CBB CCB CDB 112.0(11) . . ?
CBB CCB CHB 111.1(10) . . ?
CDB CCB CHB 107.4(10) . . ?
CBB CCB HCB 108.8 . . ?
CDB CCB HCB 108.8 . . ?
CHB CCB HCB 108.8 . . ?
CEB CDB CCB 109.5(10) . . ?
CEB CDB HDAB 109.8 . . ?
CCB CDB HDAB 109.8 . . ?
CEB CDB HDBB 109.8 . . ?
CCB CDB HDBB 109.8 . . ?
HDAB CDB HDBB 108.2 . . ?
CFB CEB CDB 108.5(11) . . ?
CFB CEB CIB 107.7(10) . . ?
CDB CEB CIB 107.0(10) . . ?
CFB CEB HEB 111.1 . . ?
CDB CEB HEB 111.1 . . ?
CIB CEB HEB 111.1 . . ?
CEB CFB CGB 110.6(9) . . ?
CEB CFB HFAB 109.5 . . ?
CGB CFB HFAB 109.5 . . ?
CEB CFB HFBB 109.5 . . ?
CGB CFB HFBB 109.5 . . ?
HFAB CFB HFBB 108.1 . . ?
CRB CGB CFB 111.5(9) . . ?
CRB CGB CTB 105.0(9) . . ?
CFB CGB CTB 111.0(9) . . ?
CRB CGB CHB 112.0(9) . . ?
CFB CGB CHB 107.1(9) . . ?
CTB CGB CHB 110.4(9) . . ?
OTB CTB OUB 122.4(11) . . ?
OTB CTB CGB 125.3(11) . . ?
OUB CTB CGB 112.3(10) . . ?
CTB OUB CUB 115.8(10) . . ?
OUB CUB HUAB 109.5 . . ?
OUB CUB HUBB 109.5 . . ?
HUAB CUB HUBB 109.5 . . ?
OUB CUB HUCB 109.5 . . ?
HUAB CUB HUCB 109.5 . . ?
HUBB CUB HUCB 109.5 . . ?
NHB CHB CCB 106.7(10) . . ?
NHB CHB CGB 111.9(10) . . ?
CCB CHB CGB 107.7(9) . . ?
NHB CHB HHB 110.1 . . ?
CCB CHB HHB 110.1 . . ?
CGB CHB HHB 110.1 . . ?
CHB NHB CIB 113.5(9) . . ?
CHB NHB CJB 115.4(10) . . ?
CIB NHB CJB 115.8(11) . . ?
NHB CIB CEB 108.1(10) . . ?
NHB CIB HIAB 110.1 . . ?
CEB CIB HIAB 110.1 . . ?
NHB CIB HIBB 110.1 . . ?
CEB CIB HIBB 110.1 . . ?
HIAB CIB HIBB 108.4 . . ?
NHB CJB CKB 118.5(10) . . ?
NHB CJB HJAB 107.7 . . ?
CKB CJB HJAB 107.7 . . ?
NHB CJB HJBB 107.7 . . ?
CKB CJB HJBB 107.7 . . ?
HJAB CJB HJBB 107.1 . . ?
CJB CKB CSB 122.6(11) . . ?
CJB CKB HKAB 106.7 . . ?
CSB CKB HKAB 106.7 . . ?
CJB CKB HKBB 106.7 . . ?
CSB CKB HKBB 106.7 . . ?
HKAB CKB HKBB 106.6 . . ?
COB CLB CPB 118.5(10) . . ?
COB CLB HLB 120.8 . . ?
CPB CLB HLB 120.8 . . ?
CNB CMB COB 119.2(10) . . ?
CNB CMB C11B 121.2(10) . . ?
COB CMB C11B 119.6(10) . . ?
CQB CNB CMB 118.9(10) . . ?
CQB CNB HNB 120.5 . . ?
CMB CNB HNB 120.5 . . ?
CLB COB OOB 124.7(10) . . ?
CLB COB CMB 122.2(10) . . ?
OOB COB CMB 113.0(9) . . ?
COB OOB CVB 116.6(9) . . ?
OOB CVB HVAB 109.5 . . ?
OOB CVB HVBB 109.5 . . ?
HVAB CVB HVBB 109.5 . . ?
OOB CVB HVCB 109.5 . . ?
HVAB CVB HVCB 109.5 . . ?
HVBB CVB HVCB 109.5 . . ?
CQB CPB CLB 119.6(10) . . ?
CQB CPB CSB 107.4(9) . . ?
CLB CPB CSB 132.9(10) . . ?
NQB CQB CNB 130.8(10) . . ?
NQB CQB CPB 107.7(9) . . ?
CNB CQB CPB 121.4(10) . . ?
CQB NQB CRB 108.9(9) . . ?
CQB NQB HQB 125.6 . . ?
CRB NQB HQB 125.6 . . ?
CSB CRB NQB 108.6(9) . . ?
CSB CRB CGB 133.6(10) . . ?
NQB CRB CGB 117.8(9) . . ?
CRB CSB CPB 107.3(9) . . ?
CRB CSB CKB 132.1(11) . . ?
CPB CSB CKB 120.4(10) . . ?
C2C C1C H1AC 109.5 . . ?
C2C C1C H1BC 109.5 . . ?
H1AC C1C H1BC 109.5 . . ?
C2C C1C H1CC 109.5 . . ?
H1AC C1C H1CC 109.5 . . ?
H1BC C1C H1CC 109.5 . . ?
C3C C2C C1C 128.3(11) . . ?
C3C C2C H2C 115.9 . . ?
C1C C2C H2C 115.9 . . ?
C2C C3C C4C 121.1(10) . . ?
C2C C3C C13C 124.4(10) . . ?
C4C C3C C13C 114.5(9) . . ?
N4C C4C C3C 113.0(9) . . ?
N4C C4C H4AC 109.0 . . ?
C3C C4C H4AC 109.0 . . ?
N4C C4C H4BC 109.0 . . ?
C3C C4C H4BC 109.0 . . ?
H4AC C4C H4BC 107.8 . . ?
C16C N4C C5C 112.7(9) . . ?
C16C N4C C4C 110.7(9) . . ?
C5C N4C C4C 112.2(9) . . ?
N4C C16C H6CC 109.5 . . ?
N4C C16C H6DC 109.5 . . ?
H6CC C16C H6DC 109.5 . . ?
N4C C16C H6EC 109.5 . . ?
H6CC C16C H6EC 109.5 . . ?
H6DC C16C H6EC 109.5 . . ?
N4C C5C C14C 106.6(9) . . ?
N4C C5C C6C 114.4(9) . . ?
C14C C5C C6C 114.8(9) . . ?
N4C C5C H5C 106.9 . . ?
C14C C5C H5C 106.9 . . ?
C6C C5C H5C 106.9 . . ?
C17C C6C C5C 114.8(9) . . ?
C17C C6C H6AC 108.6 . . ?
C5C C6C H6AC 108.6 . . ?
C17C C6C H6BC 108.6 . . ?
C5C C6C H6BC 108.6 . . ?
H6AC C6C H6BC 107.5 . . ?
C18C C7C C8C 120.5(11) . . ?
C18C C7C H7C 119.7 . . ?
C8C C7C H7C 119.7 . . ?
C7C C8C C9C 119.4(12) . . ?
C7C C8C H8C 120.3 . . ?
C9C C8C H8C 120.3 . . ?
C10C C9C C8C 121.8(12) . . ?
C10C C9C H9C 119.1 . . ?
C8C C9C H9C 119.1 . . ?
C9C C10C C19C 118.6(12) . . ?
C9C C10C H10C 120.7 . . ?
C19C C10C H10C 120.7 . . ?
C20C C11C CMC 111.6(9) . . ?
C20C C11C C12C 114.4(9) . . ?
CMC C11C C12C 107.6(8) . . ?
C20C C11C H11C 107.6 . . ?
CMC C11C H11C 107.6 . . ?
C12C C11C H11C 107.6 . . ?
C11C C12C C13C 118.5(8) . . ?
C11C C12C H2AC 107.7 . . ?
C13C C12C H2AC 107.7 . . ?
C11C C12C H2BC 107.7 . . ?
C13C C12C H2BC 107.7 . . ?
H2AC C12C H2BC 107.1 . . ?
C3C C13C C14C 107.3(9) . . ?
C3C C13C C12C 108.5(8) . . ?
C14C C13C C12C 118.3(9) . . ?
C3C C13C H13C 107.4 . . ?
C14C C13C H13C 107.4 . . ?
C12C C13C H13C 107.4 . . ?
C15C C14C C5C 117.1(9) . . ?
C15C C14C C13C 114.1(9) . . ?
C5C C14C C13C 113.3(9) . . ?
C15C C14C H14C 103.4 . . ?
C5C C14C H14C 103.4 . . ?
C13C C14C H14C 103.4 . . ?
O15C C15C O16C 124.0(10) . . ?
O15C C15C C14C 123.7(10) . . ?
O16C C15C C14C 111.8(10) . . ?
C15C O16C C21C 115.1(9) . . ?
O16C C21C H1DC 109.5 . . ?
O16C C21C H1EC 109.5 . . ?
H1DC C21C H1EC 109.5 . . ?
O16C C21C H1FC 109.5 . . ?
H1DC C21C H1FC 109.5 . . ?
H1EC C21C H1FC 109.5 . . ?
C20C C17C C18C 107.0(9) . . ?
C20C C17C C6C 129.9(10) . . ?
C18C C17C C6C 122.8(10) . . ?
C7C C18C C19C 118.3(10) . . ?
C7C C18C C17C 134.7(11) . . ?
C19C C18C C17C 107.0(9) . . ?
N19C C19C C10C 131.7(11) . . ?
N19C C19C C18C 106.9(9) . . ?
C10C C19C C18C 121.2(10) . . ?
C19C N19C C20C 111.0(9) . . ?
C19C N19C H19C 124.5 . . ?
C20C N19C H19C 124.5 . . ?
N19C C20C C17C 108.1(9) . . ?
N19C C20C C11C 119.0(9) . . ?
C17C C20C C11C 132.9(10) . . ?
CBC CAC HAAC 109.5 . . ?
CBC CAC HABC 109.5 . . ?
HAAC CAC HABC 109.5 . . ?
CBC CAC HACC 109.5 . . ?
HAAC CAC HACC 109.5 . . ?
HABC CAC HACC 109.5 . . ?
CAC CBC CCC 111.7(10) . . ?
CAC CBC HBAC 109.3 . . ?
CCC CBC HBAC 109.3 . . ?
CAC CBC HBBC 109.3 . . ?
CCC CBC HBBC 109.3 . . ?
HBAC CBC HBBC 107.9 . . ?
CBC CCC CDC 114.1(10) . . ?
CBC CCC CHC 111.3(10) . . ?
CDC CCC CHC 107.7(10) . . ?
CBC CCC HCC 107.9 . . ?
CDC CCC HCC 107.9 . . ?
CHC CCC HCC 107.9 . . ?
CEC CDC CCC 108.9(9) . . ?
CEC CDC HDAC 109.9 . . ?
CCC CDC HDAC 109.9 . . ?
CEC CDC HDBC 109.9 . . ?
CCC CDC HDBC 109.9 . . ?
HDAC CDC HDBC 108.3 . . ?
CIC CEC CDC 107.3(9) . . ?
CIC CEC CFC 108.5(10) . . ?
CDC CEC CFC 107.8(10) . . ?
CIC CEC HEC 111.0 . . ?
CDC CEC HEC 111.0 . . ?
CFC CEC HEC 111.0 . . ?
CEC CFC CGC 110.8(9) . . ?
CEC CFC HFAC 109.5 . . ?
CGC CFC HFAC 109.5 . . ?
CEC CFC HFBC 109.5 . . ?
CGC CFC HFBC 109.5 . . ?
HFAC CFC HFBC 108.1 . . ?
CRC CGC CHC 112.6(9) . . ?
CRC CGC CTC 107.1(9) . . ?
CHC CGC CTC 107.2(9) . . ?
CRC CGC CFC 112.2(9) . . ?
CHC CGC CFC 105.9(9) . . ?
CTC CGC CFC 111.8(9) . . ?
OTC CTC OUC 122.6(11) . . ?
OTC CTC CGC 125.9(11) . . ?
OUC CTC CGC 111.4(10) . . ?
CTC OUC CUC 116.8(9) . . ?
OUC CUC HUAC 109.5 . . ?
OUC CUC HUBC 109.5 . . ?
HUAC CUC HUBC 109.5 . . ?
OUC CUC HUCC 109.5 . . ?
HUAC CUC HUCC 109.5 . . ?
HUBC CUC HUCC 109.5 . . ?
NHC CHC CGC 111.8(9) . . ?
NHC CHC CCC 107.0(9) . . ?
CGC CHC CCC 107.6(9) . . ?
NHC CHC HHC 110.1 . . ?
CGC CHC HHC 110.1 . . ?
CCC CHC HHC 110.1 . . ?
CJC NHC CHC 114.2(9) . . ?
CJC NHC CIC 115.0(9) . . ?
CHC NHC CIC 113.8(8) . . ?
NHC CIC CEC 107.6(9) . . ?
NHC CIC HIAC 110.2 . . ?
CEC CIC HIAC 110.2 . . ?
NHC CIC HIBC 110.2 . . ?
CEC CIC HIBC 110.2 . . ?
HIAC CIC HIBC 108.5 . . ?
NHC CJC CKC 117.3(9) . . ?
NHC CJC HJAC 108.0 . . ?
CKC CJC HJAC 108.0 . . ?
NHC CJC HJBC 108.0 . . ?
CKC CJC HJBC 108.0 . . ?
HJAC CJC HJBC 107.2 . . ?
CSC CKC CJC 115.8(9) . . ?
CSC CKC HKAC 108.3 . . ?
CJC CKC HKAC 108.3 . . ?
CSC CKC HKBC 108.3 . . ?
CJC CKC HKBC 108.3 . . ?
HKAC CKC HKBC 107.4 . . ?
COC CLC CPC 118.9(10) . . ?
COC CLC HLC 120.6 . . ?
CPC CLC HLC 120.6 . . ?
CNC CMC COC 118.0(9) . . ?
CNC CMC C11C 121.5(9) . . ?
COC CMC C11C 120.3(9) . . ?
CQC CNC CMC 119.5(10) . . ?
CQC CNC HNC 120.3 . . ?
CMC CNC HNC 120.3 . . ?
CLC COC OOC 124.1(9) . . ?
CLC COC CMC 122.9(10) . . ?
OOC COC CMC 113.0(9) . . ?
COC OOC CVC 118.1(9) . . ?
OOC CVC HVAC 109.5 . . ?
OOC CVC HVBC 109.5 . . ?
HVAC CVC HVBC 109.5 . . ?
OOC CVC HVCC 109.5 . . ?
HVAC CVC HVCC 109.5 . . ?
HVBC CVC HVCC 109.5 . . ?
CQC CPC CLC 119.2(9) . . ?
CQC CPC CSC 107.5(9) . . ?
CLC CPC CSC 133.3(9) . . ?
NQC CQC CNC 131.0(10) . . ?
NQC CQC CPC 107.5(9) . . ?
CNC CQC CPC 121.4(10) . . ?
CQC NQC CRC 108.9(9) . . ?
CQC NQC HQC 125.6 . . ?
CRC NQC HQC 125.6 . . ?
CSC CRC NQC 109.5(9) . . ?
CSC CRC CGC 135.7(10) . . ?
NQC CRC CGC 114.8(9) . . ?
CRC CSC CPC 106.6(9) . . ?
CRC CSC CKC 131.5(10) . . ?
CPC CSC CKC 121.8(9) . . ?
H1WA O1WA H2WA 106(4) . . ?
H1WB O1WB H2WB 107(4) . . ?
H1WC O1WC H2WC 106(4) . . ?

loop_
_geom_bond_atom_site_label_1
_geom_bond_atom_site_label_2
_geom_bond_distance
_geom_bond_site_symmetry_2
_geom_bond_publ_flag
C1A C2A 1.488(14) . ?
C1A H1AA 0.9700 . ?
C1A H1BA 0.9700 . ?
C1A H1CA 0.9700 . ?
C2A C3A 1.315(13) . ?
C2A H2A 0.9400 . ?
C3A C4A 1.509(14) . ?
C3A C13A 1.516(14) . ?
C4A N4A 1.473(12) . ?
C4A H4AA 0.9800 . ?
C4A H4BA 0.9800 . ?
N4A C16A 1.465(13) . ?
N4A C5A 1.492(13) . ?
C16A H6CA 0.9700 . ?
C16A H6DA 0.9700 . ?
C16A H6EA 0.9700 . ?
C5A C14A 1.521(14) . ?
C5A C6A 1.533(14) . ?
C5A H5A 0.9900 . ?
C6A C17A 1.525(14) . ?
C6A H6AA 0.9800 . ?
C6A H6BA 0.9800 . ?
C7A C8A 1.366(14) . ?
C7A C18A 1.392(14) . ?
C7A H7A 0.9400 . ?
C8A C9A 1.382(15) . ?
C8A H8A 0.9400 . ?
C9A C10A 1.367(15) . ?
C9A H9A 0.9400 . ?
C10A C19A 1.372(14) . ?
C10A H10A 0.9400 . ?
C11A C20A 1.473(13) . ?
C11A CMA 1.525(14) . ?
C11A C12A 1.542(14) . ?
C11A H11A 0.9900 . ?
C12A C13A 1.539(14) . ?
C12A H2AA 0.9800 . ?
C12A H2BA 0.9800 . ?
C13A C14A 1.524(13) . ?
C13A H13A 0.9900 . ?
C14A C15A 1.521(14) . ?
C14A H14A 0.9900 . ?
C15A O15A 1.209(12) . ?
C15A O16A 1.332(12) . ?
O16A C21A 1.442(12) . ?
C21A H1DA 0.9700 . ?
C21A H1EA 0.9700 . ?
C21A H1FA 0.9700 . ?
C17A C20A 1.384(14) . ?
C17A C18A 1.431(14) . ?
C18A C19A 1.434(14) . ?
C19A N19A 1.374(12) . ?
N19A C20A 1.379(12) . ?
N19A H19A 0.8700 . ?
CAA CBA 1.520(15) . ?
CAA HAAA 0.9700 . ?
CAA HABA 0.9700 . ?
CAA HACA 0.9700 . ?
CBA CCA 1.532(14) . ?
CBA HBAA 0.9800 . ?
CBA HBBA 0.9800 . ?
CCA CDA 1.529(14) . ?
CCA CHA 1.557(14) . ?
CCA HCA 0.9900 . ?
CDA CEA 1.512(14) . ?
CDA HDAA 0.9800 . ?
CDA HDBA 0.9800 . ?
CEA CFA 1.522(14) . ?
CEA CIA 1.538(14) . ?
CEA HEA 0.9900 . ?
CFA CGA 1.551(14) . ?
CFA HFAA 0.9800 . ?
CFA HFBA 0.9800 . ?
CGA CRA 1.508(14) . ?
CGA CTA 1.532(14) . ?
CGA CHA 1.570(14) . ?
CTA OTA 1.214(12) . ?
CTA OUA 1.325(12) . ?
OUA CUA 1.446(13) . ?
CUA HUAA 0.9700 . ?
CUA HUBA 0.9700 . ?
CUA HUCA 0.9700 . ?
CHA NHA 1.482(13) . ?
CHA HHA 0.9900 . ?
NHA CIA 1.457(13) . ?
NHA CJA 1.485(13) . ?
CIA HIAA 0.9800 . ?
CIA HIBA 0.9800 . ?
CJA CKA 1.504(14) . ?
CJA HJAA 0.9800 . ?
CJA HJBA 0.9800 . ?
CKA CSA 1.490(13) . ?
CKA HKAA 0.9800 . ?
CKA HKBA 0.9800 . ?
CLA COA 1.371(13) . ?
CLA CPA 1.414(13) . ?
CLA HLA 0.9400 . ?
CMA CNA 1.395(14) . ?
CMA COA 1.407(13) . ?
CNA CQA 1.385(13) . ?
CNA HNA 0.9400 . ?
COA OOA 1.378(12) . ?
OOA CVA 1.436(13) . ?
CVA HVAA 0.9700 . ?
CVA HVBA 0.9700 . ?
CVA HVCA 0.9700 . ?
CPA CQA 1.390(13) . ?
CPA CSA 1.439(13) . ?
CQA NQA 1.383(12) . ?
NQA CRA 1.386(12) . ?
NQA HQA 0.8700 . ?
CRA CSA 1.361(14) . ?
C1B C2B 1.494(15) . ?
C1B H1AB 0.9700 . ?
C1B H1BB 0.9700 . ?
C1B H1CB 0.9700 . ?
C2B C3B 1.326(14) . ?
C2B H2B 0.9400 . ?
C3B C13B 1.499(14) . ?
C3B C4B 1.522(14) . ?
C4B N4B 1.489(13) . ?
C4B H4AB 0.9800 . ?
C4B H4BB 0.9800 . ?
N4B C16B 1.473(13) . ?
N4B C5B 1.494(13) . ?
C16B H6CB 0.9700 . ?
C16B H6DB 0.9700 . ?
C16B H6EB 0.9700 . ?
C5B C14B 1.535(14) . ?
C5B C6B 1.551(14) . ?
C5B H5B 0.9900 . ?
C6B C17B 1.499(14) . ?
C6B H6AB 0.9800 . ?
C6B H6BB 0.9800 . ?
C7B C8B 1.372(14) . ?
C7B C18B 1.378(14) . ?
C7B H7B 0.9400 . ?
C8B C9B 1.406(15) . ?
C8B H8B 0.9400 . ?
C9B C10B 1.368(15) . ?
C9B H9B 0.9400 . ?
C10B C19B 1.372(14) . ?
C10B H10B 0.9400 . ?
C11B C20B 1.489(14) . ?
C11B CMB 1.515(14) . ?
C11B C12B 1.545(14) . ?
C11B H11B 0.9900 . ?
C12B C13B 1.555(14) . ?
C12B H2AB 0.9800 . ?
C12B H2BB 0.9800 . ?
C13B C14B 1.515(13) . ?
C13B H13B 0.9900 . ?
C14B C15B 1.511(14) . ?
C14B H14B 0.9900 . ?
C15B O15B 1.210(12) . ?
C15B O16B 1.346(12) . ?
O16B C21B 1.446(12) . ?
C21B H1DB 0.9700 . ?
C21B H1EB 0.9700 . ?
C21B H1FB 0.9700 . ?
C17B C20B 1.387(14) . ?
C17B C18B 1.441(13) . ?
C18B C19B 1.434(14) . ?
C19B N19B 1.371(12) . ?
N19B C20B 1.382(13) . ?
N19B H19B 0.8700 . ?
CAB CBB 1.539(19) . ?
CAB HAAB 0.9700 . ?
CAB HABB 0.9700 . ?
CAB HACB 0.9700 . ?
CAB' CBB 1.50(2) . ?
CAB' HADB 0.9700 . ?
CAB' HAEB 0.9700 . ?
CAB' HAFB 0.9700 . ?
CBB CCB 1.536(14) . ?
CBB HBAB 0.9800 . ?
CBB HBBB 0.9800 . ?
CCB CDB 1.542(15) . ?
CCB CHB 1.554(14) . ?
CCB HCB 0.9900 . ?
CDB CEB 1.534(15) . ?
CDB HDAB 0.9800 . ?
CDB HDBB 0.9800 . ?
CEB CFB 1.529(15) . ?
CEB CIB 1.549(15) . ?
CEB HEB 0.9900 . ?
CFB CGB 1.534(14) . ?
CFB HFAB 0.9800 . ?
CFB HFBB 0.9800 . ?
CGB CRB 1.519(14) . ?
CGB CTB 1.542(14) . ?
CGB CHB 1.554(14) . ?
CTB OTB 1.200(12) . ?
CTB OUB 1.335(13) . ?
OUB CUB 1.466(13) . ?
CUB HUAB 0.9700 . ?
CUB HUBB 0.9700 . ?
CUB HUCB 0.9700 . ?
CHB NHB 1.438(14) . ?
CHB HHB 0.9900 . ?
NHB CIB 1.446(14) . ?
NHB CJB 1.454(13) . ?
CIB HIAB 0.9800 . ?
CIB HIBB 0.9800 . ?
CJB CKB 1.462(15) . ?
CJB HJAB 0.9800 . ?
CJB HJBB 0.9800 . ?
CKB CSB 1.462(14) . ?
CKB HKAB 0.9800 . ?
CKB HKBB 0.9800 . ?
CLB COB 1.363(14) . ?
CLB CPB 1.411(14) . ?
CLB HLB 0.9400 . ?
CMB CNB 1.391(14) . ?
CMB COB 1.406(13) . ?
CNB CQB 1.389(13) . ?
CNB HNB 0.9400 . ?
COB OOB 1.389(12) . ?
OOB CVB 1.453(12) . ?
CVB HVAB 0.9700 . ?
CVB HVBB 0.9700 . ?
CVB HVCB 0.9700 . ?
CPB CQB 1.389(13) . ?
CPB CSB 1.437(14) . ?
CQB NQB 1.374(13) . ?
NQB CRB 1.399(12) . ?
NQB HQB 0.8700 . ?
CRB CSB 1.358(14) . ?
C1C C2C 1.488(14) . ?
C1C H1AC 0.9700 . ?
C1C H1BC 0.9700 . ?
C1C H1CC 0.9700 . ?
C2C C3C 1.314(13) . ?
C2C H2C 0.9400 . ?
C3C C4C 1.506(14) . ?
C3C C13C 1.513(14) . ?
C4C N4C 1.491(12) . ?
C4C H4AC 0.9800 . ?
C4C H4BC 0.9800 . ?
N4C C16C 1.463(13) . ?
N4C C5C 1.477(13) . ?
C16C H6CC 0.9700 . ?
C16C H6DC 0.9700 . ?
C16C H6EC 0.9700 . ?
C5C C14C 1.526(13) . ?
C5C C6C 1.533(14) . ?
C5C H5C 0.9900 . ?
C6C C17C 1.503(13) . ?
C6C H6AC 0.9800 . ?
C6C H6BC 0.9800 . ?
C7C C18C 1.376(13) . ?
C7C C8C 1.376(14) . ?
C7C H7C 0.9400 . ?
C8C C9C 1.400(15) . ?
C8C H8C 0.9400 . ?
C9C C10C 1.358(14) . ?
C9C H9C 0.9400 . ?
C10C C19C 1.372(14) . ?
C10C H10C 0.9400 . ?
C11C C20C 1.478(13) . ?
C11C CMC 1.523(13) . ?
C11C C12C 1.540(13) . ?
C11C H11C 0.9900 . ?
C12C C13C 1.542(13) . ?
C12C H2AC 0.9800 . ?
C12C H2BC 0.9800 . ?
C13C C14C 1.542(13) . ?
C13C H13C 0.9900 . ?
C14C C15C 1.525(14) . ?
C14C H14C 0.9900 . ?
C15C O15C 1.204(12) . ?
C15C O16C 1.324(12) . ?
O16C C21C 1.451(13) . ?
C21C H1DC 0.9700 . ?
C21C H1EC 0.9700 . ?
C21C H1FC 0.9700 . ?
C17C C20C 1.396(13) . ?
C17C C18C 1.436(13) . ?
C18C C19C 1.429(14) . ?
C19C N19C 1.366(12) . ?
N19C C20C 1.379(12) . ?
N19C H19C 0.8700 . ?
CAC CBC 1.528(15) . ?
CAC HAAC 0.9700 . ?
CAC HABC 0.9700 . ?
CAC HACC 0.9700 . ?
CBC CCC 1.539(14) . ?
CBC HBAC 0.9800 . ?
CBC HBBC 0.9800 . ?
CCC CDC 1.545(14) . ?
CCC CHC 1.552(14) . ?
CCC HCC 0.9900 . ?
CDC CEC 1.538(15) . ?
CDC HDAC 0.9800 . ?
CDC HDBC 0.9800 . ?
CEC CIC 1.535(14) . ?
CEC CFC 1.543(14) . ?
CEC HEC 0.9900 . ?
CFC CGC 1.556(14) . ?
CFC HFAC 0.9800 . ?
CFC HFBC 0.9800 . ?
CGC CRC 1.516(13) . ?
CGC CHC 1.547(13) . ?
CGC CTC 1.548(14) . ?
CTC OTC 1.203(12) . ?
CTC OUC 1.342(13) . ?
OUC CUC 1.450(13) . ?
CUC HUAC 0.9700 . ?
CUC HUBC 0.9700 . ?
CUC HUCC 0.9700 . ?
CHC NHC 1.453(13) . ?
CHC HHC 0.9900 . ?
NHC CJC 1.451(13) . ?
NHC CIC 1.457(13) . ?
CIC HIAC 0.9800 . ?
CIC HIBC 0.9800 . ?
CJC CKC 1.531(13) . ?
CJC HJAC 0.9800 . ?
CJC HJBC 0.9800 . ?
CKC CSC 1.494(13) . ?
CKC HKAC 0.9800 . ?
CKC HKBC 0.9800 . ?
CLC COC 1.358(13) . ?
CLC CPC 1.398(13) . ?
CLC HLC 0.9400 . ?
CMC CNC 1.392(13) . ?
CMC COC 1.410(13) . ?
CNC CQC 1.384(13) . ?
CNC HNC 0.9400 . ?
COC OOC 1.391(11) . ?
OOC CVC 1.427(12) . ?
CVC HVAC 0.9700 . ?
CVC HVBC 0.9700 . ?
CVC HVCC 0.9700 . ?
CPC CQC 1.398(13) . ?
CPC CSC 1.452(13) . ?
CQC NQC 1.371(12) . ?
NQC CRC 1.406(12) . ?
NQC HQC 0.8700 . ?
CRC CSC 1.348(13) . ?
O1WA H1WA 0.837(15) . ?
O1WA H2WA 0.829(15) . ?
O1WB H1WB 0.827(15) . ?
O1WB H2WB 0.838(15) . ?
O1WC H1WC 0.837(15) . ?
O1WC H2WC 0.827(15) . ?

loop_
_geom_hbond_atom_site_label_D
_geom_hbond_atom_site_label_H
_geom_hbond_atom_site_label_A
_geom_hbond_distance_DH
_geom_hbond_distance_HA
_geom_hbond_distance_DA
_geom_hbond_angle_DHA
_geom_hbond_site_symmetry_A
_geom_hbond_publ_flag
C11A H11A O15A 0.99 2.43 3.082(14) 123.2 . yes
N19A H19A O1WA 0.87 2.03 2.900(13) 173.5 . yes
NQA HQA OTA 0.87 2.11 2.923(12) 155.9 2_565 yes
C11B H11B O15B 0.99 2.50 3.083(14) 117.2 . yes
N19B H19B O1WB 0.87 2.03 2.898(15) 174.9 . yes
CVB HVAB O15A 0.97 2.58 3.302(16) 131.8 3_546 yes
NQB HQB OTC 0.87 2.27 2.976(13) 137.6 . yes
C11C H11C O15C 0.99 2.47 3.063(13) 118.0 . yes
N19C H19C O1WC 0.87 2.08 2.937(14) 167.2 . yes
CJC HJAC O16A 0.98 2.52 3.367(15) 145.1 2_665 yes
NQC HQC OTB 0.87 2.27 2.997(12) 140.8 . yes
O1WA H2WA N4A 0.829(15) 2.01(3) 2.823(14) 165(10) 1_554 yes
O1WB H1WB N4B 0.827(15) 2.10(10) 2.797(15) 142(14) 1_556 yes
O1WC H2WC N4C 0.827(15) 2.14(7) 2.828(13) 141(10) 1_556 yes

loop_
_geom_torsion_atom_site_label_1
_geom_torsion_atom_site_label_2
_geom_torsion_atom_site_label_3
_geom_torsion_atom_site_label_4
_geom_torsion
_geom_torsion_site_symmetry_1
_geom_torsion_site_symmetry_2
_geom_torsion_site_symmetry_3
_geom_torsion_site_symmetry_4
_geom_torsion_publ_flag
C1A C2A C3A C4A -170.5(13) . . . . ?
C1A C2A C3A C13A -1(2) . . . . ?
C2A C3A C4A N4A -140.6(12) . . . . ?
C13A C3A C4A N4A 48.6(15) . . . . ?
C3A C4A N4A C16A 177.1(11) . . . . ?
C3A C4A N4A C5A -56.4(14) . . . . ?
C16A N4A C5A C14A -173.3(10) . . . . ?
C4A N4A C5A C14A 62.4(12) . . . . ?
C16A N4A C5A C6A 57.3(13) . . . . ?
C4A N4A C5A C6A -67.0(13) . . . . ?
N4A C5A C6A C17A 164.1(9) . . . . ?
C14A C5A C6A C17A 40.6(14) . . . . ?
C18A C7A C8A C9A 0(2) . . . . ?
C7A C8A C9A C10A -2(2) . . . . ?
C8A C9A C10A C19A 2(2) . . . . ?
C20A C11A C12A C13A 72.6(14) . . . . ?
CMA C11A C12A C13A -160.0(10) . . . . ?
C2A C3A C13A C14A 142.6(13) . . . . ?
C4A C3A C13A C14A -47.1(14) . . . . ?
C2A C3A C13A C12A -88.8(15) . . . . ?
C4A C3A C13A C12A 81.5(12) . . . . ?
C11A C12A C13A C3A -169.9(10) . . . . ?
C11A C12A C13A C14A -47.8(15) . . . . ?
N4A C5A C14A C15A 159.3(10) . . . . ?
C6A C5A C14A C15A -72.4(13) . . . . ?
N4A C5A C14A C13A -64.2(12) . . . . ?
C6A C5A C14A C13A 64.2(13) . . . . ?
C3A C13A C14A C15A -166.4(10) . . . . ?
C12A C13A C14A C15A 71.3(14) . . . . ?
C3A C13A C14A C5A 56.5(13) . . . . ?
C12A C13A C14A C5A -65.8(13) . . . . ?
C5A C14A C15A O15A 157.4(12) . . . . ?
C13A C14A C15A O15A 21.6(18) . . . . ?
C5A C14A C15A O16A -25.7(15) . . . . ?
C13A C14A C15A O16A -161.5(10) . . . . ?
O15A C15A O16A C21A -2.7(18) . . . . ?
C14A C15A O16A C21A -179.6(10) . . . . ?
C5A C6A C17A C20A -73.8(16) . . . . ?
C5A C6A C17A C18A 103.3(14) . . . . ?
C8A C7A C18A C17A -179.9(14) . . . . ?
C8A C7A C18A C19A 0.5(19) . . . . ?
C20A C17A C18A C7A -179.1(15) . . . . ?
C6A C17A C18A C7A 3(2) . . . . ?
C20A C17A C18A C19A 0.6(14) . . . . ?
C6A C17A C18A C19A -177.0(11) . . . . ?
C9A C10A C19A N19A 178.8(13) . . . . ?
C9A C10A C19A C18A -1.3(19) . . . . ?
C7A C18A C19A C10A 0.0(18) . . . . ?
C17A C18A C19A C10A -179.7(12) . . . . ?
C7A C18A C19A N19A 180.0(11) . . . . ?
C17A C18A C19A N19A 0.2(13) . . . . ?
C10A C19A N19A C20A 179.0(13) . . . . ?
C18A C19A N19A C20A -1.0(13) . . . . ?
C19A N19A C20A C17A 1.4(14) . . . . ?
C19A N19A C20A C11A 178.9(10) . . . . ?
C18A C17A C20A N19A -1.2(14) . . . . ?
C6A C17A C20A N19A 176.2(11) . . . . ?
C18A C17A C20A C11A -178.1(13) . . . . ?
C6A C17A C20A C11A -1(2) . . . . ?
CMA C11A C20A N19A 62.2(14) . . . . ?
C12A C11A C20A N19A -173.9(10) . . . . ?
CMA C11A C20A C17A -121.1(14) . . . . ?
C12A C11A C20A C17A 2.7(19) . . . . ?
CAA CBA CCA CDA 167.0(11) . . . . ?
CAA CBA CCA CHA -74.6(14) . . . . ?
CBA CCA CDA CEA 142.6(11) . . . . ?
CHA CCA CDA CEA 21.7(13) . . . . ?
CCA CDA CEA CFA 45.7(13) . . . . ?
CCA CDA CEA CIA -71.6(13) . . . . ?
CDA CEA CFA CGA -69.7(12) . . . . ?
CIA CEA CFA CGA 46.6(13) . . . . ?
CEA CFA CGA CRA -103.3(11) . . . . ?
CEA CFA CGA CTA 142.0(10) . . . . ?
CEA CFA CGA CHA 18.5(12) . . . . ?
CRA CGA CTA OTA -85.6(14) . . . . ?
CFA CGA CTA OTA 33.2(16) . . . . ?
CHA CGA CTA OTA 152.2(12) . . . . ?
CRA CGA CTA OUA 91.2(11) . . . . ?
CFA CGA CTA OUA -150.0(10) . . . . ?
CHA CGA CTA OUA -31.0(14) . . . . ?
OTA CTA OUA CUA 3.9(18) . . . . ?
CGA CTA OUA CUA -172.9(10) . . . . ?
CDA CCA CHA NHA 43.8(11) . . . . ?
CBA CCA CHA NHA -77.9(12) . . . . ?
CDA CCA CHA CGA -73.0(12) . . . . ?
CBA CCA CHA CGA 165.2(10) . . . . ?
CRA CGA CHA NHA 56.0(12) . . . . ?
CTA CGA CHA NHA 174.2(10) . . . . ?
CFA CGA CHA NHA -65.3(11) . . . . ?
CRA CGA CHA CCA 170.8(10) . . . . ?
CTA CGA CHA CCA -71.1(12) . . . . ?
CFA CGA CHA CCA 49.5(12) . . . . ?
CCA CHA NHA CIA -73.2(11) . . . . ?
CGA CHA NHA CIA 42.5(13) . . . . ?
CCA CHA NHA CJA 149.4(9) . . . . ?
CGA CHA NHA CJA -94.9(11) . . . . ?
CHA NHA CIA CEA 23.5(13) . . . . ?
CJA NHA CIA CEA 161.3(10) . . . . ?
CDA CEA CIA NHA 45.4(13) . . . . ?
CFA CEA CIA NHA -71.6(12) . . . . ?
CIA NHA CJA CKA -102.6(13) . . . . ?
CHA NHA CJA CKA 34.8(14) . . . . ?
NHA CJA CKA CSA 42.1(15) . . . . ?
C20A C11A CMA CNA 30.1(16) . . . . ?
C12A C11A CMA CNA -98.3(13) . . . . ?
C20A C11A CMA COA -160.5(11) . . . . ?
C12A C11A CMA COA 71.1(14) . . . . ?
COA CMA CNA CQA 0.3(17) . . . . ?
C11A CMA CNA CQA 169.7(11) . . . . ?
CPA CLA COA OOA 179.0(11) . . . . ?
CPA CLA COA CMA -1.5(19) . . . . ?
CNA CMA COA CLA 3.0(19) . . . . ?
C11A CMA COA CLA -166.6(11) . . . . ?
CNA CMA COA OOA -177.5(11) . . . . ?
C11A CMA COA OOA 12.8(17) . . . . ?
CLA COA OOA CVA -6.6(18) . . . . ?
CMA COA OOA CVA 173.9(11) . . . . ?
COA CLA CPA CQA -3.3(17) . . . . ?
COA CLA CPA CSA -179.4(13) . . . . ?
CMA CNA CQA NQA 177.0(12) . . . . ?
CMA CNA CQA CPA -5.2(18) . . . . ?
CLA CPA CQA NQA -175.0(10) . . . . ?
CSA CPA CQA NQA 2.0(14) . . . . ?
CLA CPA CQA CNA 6.8(19) . . . . ?
CSA CPA CQA CNA -176.2(11) . . . . ?
CNA CQA NQA CRA 177.0(12) . . . . ?
CPA CQA NQA CRA -1.0(13) . . . . ?
CQA NQA CRA CSA -0.4(14) . . . . ?
CQA NQA CRA CGA 179.1(10) . . . . ?
CTA CGA CRA CSA -123.8(14) . . . . ?
CFA CGA CRA CSA 118.6(14) . . . . ?
CHA CGA CRA CSA -0.1(19) . . . . ?
CTA CGA CRA NQA 56.7(13) . . . . ?
CFA CGA CRA NQA -60.9(13) . . . . ?
CHA CGA CRA NQA -179.6(10) . . . . ?
NQA CRA CSA CPA 1.6(14) . . . . ?
CGA CRA CSA CPA -177.8(12) . . . . ?
NQA CRA CSA CKA -174.4(11) . . . . ?
CGA CRA CSA CKA 6(2) . . . . ?
CQA CPA CSA CRA -2.3(14) . . . . ?
CLA CPA CSA CRA 174.2(13) . . . . ?
CQA CPA CSA CKA 174.0(12) . . . . ?
CLA CPA CSA CKA -10(2) . . . . ?
CJA CKA CSA CRA -54.6(18) . . . . ?
CJA CKA CSA CPA 130.1(13) . . . . ?
C1B C2B C3B C13B -1(2) . . . . ?
C1B C2B C3B C4B -178.6(13) . . . . ?
C2B C3B C4B N4B -127.1(13) . . . . ?
C13B C3B C4B N4B 55.0(13) . . . . ?
C3B C4B N4B C16B 177.1(10) . . . . ?
C3B C4B N4B C5B -55.9(13) . . . . ?
C16B N4B C5B C14B -175.5(10) . . . . ?
C4B N4B C5B C14B 57.9(11) . . . . ?
C16B N4B C5B C6B 55.9(13) . . . . ?
C4B N4B C5B C6B -70.7(12) . . . . ?
N4B C5B C6B C17B 162.5(9) . . . . ?
C14B C5B C6B C17B 38.8(14) . . . . ?
C18B C7B C8B C9B 0(2) . . . . ?
C7B C8B C9B C10B 2(2) . . . . ?
C8B C9B C10B C19B -4(2) . . . . ?
C20B C11B C12B C13B 68.3(15) . . . . ?
CMB C11B C12B C13B -167.3(10) . . . . ?
C2B C3B C13B C14B 127.1(13) . . . . ?
C4B C3B C13B C14B -55.1(13) . . . . ?
C2B C3B C13B C12B -102.5(15) . . . . ?
C4B C3B C13B C12B 75.3(13) . . . . ?
C11B C12B C13B C3B -171.1(10) . . . . ?
C11B C12B C13B C14B -47.9(15) . . . . ?
C3B C13B C14B C15B -163.2(10) . . . . ?
C12B C13B C14B C15B 71.4(14) . . . . ?
C3B C13B C14B C5B 59.3(12) . . . . ?
C12B C13B C14B C5B -66.2(13) . . . . ?
N4B C5B C14B C15B 161.5(10) . . . . ?
C6B C5B C14B C15B -71.5(13) . . . . ?
N4B C5B C14B C13B -61.2(12) . . . . ?
C6B C5B C14B C13B 65.9(13) . . . . ?
C13B C14B C15B O15B 20.0(18) . . . . ?
C5B C14B C15B O15B 156.5(12) . . . . ?
C13B C14B C15B O16B -166.1(10) . . . . ?
C5B C14B C15B O16B -29.7(15) . . . . ?
O15B C15B O16B C21B -4.9(18) . . . . ?
C14B C15B O16B C21B -178.8(10) . . . . ?
C5B C6B C17B C20B -71.4(16) . . . . ?
C5B C6B C17B C18B 101.1(14) . . . . ?
C8B C7B C18B C19B 0.2(18) . . . . ?
C8B C7B C18B C17B 178.7(13) . . . . ?
C20B C17B C18B C7B -179.3(14) . . . . ?
C6B C17B C18B C7B 7(2) . . . . ?
C20B C17B C18B C19B -0.6(13) . . . . ?
C6B C17B C18B C19B -174.5(11) . . . . ?
C9B C10B C19B N19B -178.4(13) . . . . ?
C9B C10B C19B C18B 4.2(19) . . . . ?
C7B C18B C19B N19B 179.7(11) . . . . ?
C17B C18B C19B N19B 0.8(13) . . . . ?
C7B C18B C19B C10B -2.3(18) . . . . ?
C17B C18B C19B C10B 178.7(12) . . . . ?
C10B C19B N19B C20B -178.4(13) . . . . ?
C18B C19B N19B C20B -0.7(13) . . . . ?
C19B N19B C20B C17B 0.3(14) . . . . ?
C19B N19B C20B C11B -179.0(10) . . . . ?
C18B C17B C20B N19B 0.2(13) . . . . ?
C6B C17B C20B N19B 173.7(11) . . . . ?
C18B C17B C20B C11B 179.3(13) . . . . ?
C6B C17B C20B C11B -7(2) . . . . ?
CMB C11B C20B N19B 66.1(14) . . . . ?
C12B C11B C20B N19B -170.5(10) . . . . ?
CMB C11B C20B C17B -113.0(15) . . . . ?
C12B C11B C20B C17B 10.5(19) . . . . ?
CAB' CBB CCB CDB -170(5) . . . . ?
CAB CBB CCB CDB 166(2) . . . . ?
CAB' CBB CCB CHB -50(5) . . . . ?
CAB CBB CCB CHB -73(2) . . . . ?
CBB CCB CDB CEB 139.6(11) . . . . ?
CHB CCB CDB CEB 17.4(14) . . . . ?
CCB CDB CEB CFB 48.7(13) . . . . ?
CCB CDB CEB CIB -67.3(13) . . . . ?
CDB CEB CFB CGB -68.4(12) . . . . ?
CIB CEB CFB CGB 47.2(13) . . . . ?
CEB CFB CGB CRB -108.5(11) . . . . ?
CEB CFB CGB CTB 134.8(10) . . . . ?
CEB CFB CGB CHB 14.3(13) . . . . ?
CRB CGB CTB OTB -100.8(14) . . . . ?
CFB CGB CTB OTB 19.7(17) . . . . ?
CHB CGB CTB OTB 138.3(13) . . . . ?
CRB CGB CTB OUB 78.8(12) . . . . ?
CFB CGB CTB OUB -160.7(10) . . . . ?
CHB CGB CTB OUB -42.1(13) . . . . ?
OTB CTB OUB CUB 3.6(19) . . . . ?
CGB CTB OUB CUB -176.0(11) . . . . ?
CBB CCB CHB NHB -74.2(13) . . . . ?
CDB CCB CHB NHB 48.5(12) . . . . ?
CBB CCB CHB CGB 165.5(11) . . . . ?
CDB CCB CHB CGB -71.8(13) . . . . ?
CRB CGB CHB NHB 58.3(13) . . . . ?
CFB CGB CHB NHB -64.1(12) . . . . ?
CTB CGB CHB NHB 174.9(9) . . . . ?
CRB CGB CHB CCB 175.4(10) . . . . ?
CFB CGB CHB CCB 52.9(12) . . . . ?
CTB CGB CHB CCB -68.1(12) . . . . ?
CCB CHB NHB CIB -73.5(12) . . . . ?
CGB CHB NHB CIB 44.1(13) . . . . ?
CCB CHB NHB CJB 149.6(10) . . . . ?
CGB CHB NHB CJB -92.8(12) . . . . ?
CHB NHB CIB CEB 21.4(14) . . . . ?
CJB NHB CIB CEB 158.2(10) . . . . ?
CFB CEB CIB NHB -69.7(12) . . . . ?
CDB CEB CIB NHB 46.9(13) . . . . ?
CHB NHB CJB CKB 71.6(17) . . . . ?
CIB NHB CJB CKB -64.3(17) . . . . ?
NHB CJB CKB CSB -27(2) . . . . ?
C20B C11B CMB CNB 26.8(16) . . . . ?
C12B C11B CMB CNB -99.7(13) . . . . ?
C20B C11B CMB COB -154.1(11) . . . . ?
C12B C11B CMB COB 79.4(14) . . . . ?
COB CMB CNB CQB -2.4(19) . . . . ?
C11B CMB CNB CQB 176.7(11) . . . . ?
CPB CLB COB OOB 179.1(11) . . . . ?
CPB CLB COB CMB -3.2(19) . . . . ?
CNB CMB COB CLB 4.9(19) . . . . ?
C11B CMB COB CLB -174.2(11) . . . . ?
CNB CMB COB OOB -177.1(11) . . . . ?
C11B CMB COB OOB 3.7(16) . . . . ?
CLB COB OOB CVB -9.3(17) . . . . ?
CMB COB OOB CVB 172.8(10) . . . . ?
COB CLB CPB CQB -0.9(18) . . . . ?
COB CLB CPB CSB -179.3(13) . . . . ?
CMB CNB CQB NQB -179.4(13) . . . . ?
CMB CNB CQB CPB -1.6(19) . . . . ?
CLB CPB CQB NQB -178.4(11) . . . . ?
CSB CPB CQB NQB 0.4(14) . . . . ?
CLB CPB CQB CNB 3.3(19) . . . . ?
CSB CPB CQB CNB -177.9(12) . . . . ?
CNB CQB NQB CRB 179.6(13) . . . . ?
CPB CQB NQB CRB 1.5(14) . . . . ?
CQB NQB CRB CSB -2.9(14) . . . . ?
CQB NQB CRB CGB 176.8(10) . . . . ?
CFB CGB CRB CSB 102.2(16) . . . . ?
CTB CGB CRB CSB -137.6(15) . . . . ?
CHB CGB CRB CSB -18(2) . . . . ?
CFB CGB CRB NQB -77.5(13) . . . . ?
CTB CGB CRB NQB 42.8(13) . . . . ?
CHB CGB CRB NQB 162.5(10) . . . . ?
NQB CRB CSB CPB 3.1(15) . . . . ?
CGB CRB CSB CPB -176.6(13) . . . . ?
NQB CRB CSB CKB 177.5(14) . . . . ?
CGB CRB CSB CKB -2(3) . . . . ?
CQB CPB CSB CRB -2.2(15) . . . . ?
CLB CPB CSB CRB 176.4(14) . . . . ?
CQB CPB CSB CKB -177.4(12) . . . . ?
CLB CPB CSB CKB 1(2) . . . . ?
CJB CKB CSB CRB 7(2) . . . . ?
CJB CKB CSB CPB -179.7(13) . . . . ?
C1C C2C C3C C4C -176.3(12) . . . . ?
C1C C2C C3C C13C 2(2) . . . . ?
C2C C3C C4C N4C -131.7(12) . . . . ?
C13C C3C C4C N4C 49.5(13) . . . . ?
C3C C4C N4C C16C 178.4(10) . . . . ?
C3C C4C N4C C5C -54.8(13) . . . . ?
C16C N4C C5C C14C -174.8(9) . . . . ?
C4C N4C C5C C14C 59.5(11) . . . . ?
C16C N4C C5C C6C 57.2(13) . . . . ?
C4C N4C C5C C6C -68.5(12) . . . . ?
N4C C5C C6C C17C 163.1(9) . . . . ?
C14C C5C C6C C17C 39.5(13) . . . . ?
C18C C7C C8C C9C 0(2) . . . . ?
C7C C8C C9C C10C 0(2) . . . . ?
C8C C9C C10C C19C -1(2) . . . . ?
C20C C11C C12C C13C 70.2(14) . . . . ?
CMC C11C C12C C13C -165.1(9) . . . . ?
C2C C3C C13C C14C 132.4(12) . . . . ?
C4C C3C C13C C14C -48.8(12) . . . . ?
C2C C3C C13C C12C -98.7(14) . . . . ?
C4C C3C C13C C12C 80.2(12) . . . . ?
C11C C12C C13C C3C -171.5(9) . . . . ?
C11C C12C C13C C14C -49.1(14) . . . . ?
N4C C5C C14C C15C 161.5(9) . . . . ?
C6C C5C C14C C15C -70.8(13) . . . . ?
N4C C5C C14C C13C -62.4(11) . . . . ?
C6C C5C C14C C13C 65.3(12) . . . . ?
C3C C13C C14C C15C -166.0(10) . . . . ?
C12C C13C C14C C15C 71.0(13) . . . . ?
C3C C13C C14C C5C 56.6(12) . . . . ?
C12C C13C C14C C5C -66.4(12) . . . . ?
C5C C14C C15C O15C 157.4(11) . . . . ?
C13C C14C C15C O15C 21.7(16) . . . . ?
C5C C14C C15C O16C -31.0(14) . . . . ?
C13C C14C C15C O16C -166.7(10) . . . . ?
O15C C15C O16C C21C -9.4(17) . . . . ?
C14C C15C O16C C21C 179.0(10) . . . . ?
C5C C6C C17C C20C -73.3(15) . . . . ?
C5C C6C C17C C18C 99.4(13) . . . . ?
C8C C7C C18C C19C 2.3(19) . . . . ?
C8C C7C C18C C17C -179.9(13) . . . . ?
C20C C17C C18C C7C -179.4(14) . . . . ?
C6C C17C C18C C7C 6(2) . . . . ?
C20C C17C C18C C19C -1.4(13) . . . . ?
C6C C17C C18C C19C -175.5(10) . . . . ?
C9C C10C C19C N19C 178.9(13) . . . . ?
C9C C10C C19C C18C 3.3(19) . . . . ?
C7C C18C C19C N19C 179.6(11) . . . . ?
C17C C18C C19C N19C 1.2(13) . . . . ?
C7C C18C C19C C10C -3.8(18) . . . . ?
C17C C18C C19C C10C 177.8(12) . . . . ?
C10C C19C N19C C20C -176.7(13) . . . . ?
C18C C19C N19C C20C -0.6(13) . . . . ?
C19C N19C C20C C17C -0.3(13) . . . . ?
C19C N19C C20C C11C 179.6(10) . . . . ?
C18C C17C C20C N19C 1.1(13) . . . . ?
C6C C17C C20C N19C 174.6(11) . . . . ?
C18C C17C C20C C11C -178.8(12) . . . . ?
C6C C17C C20C C11C -5(2) . . . . ?
CMC C11C C20C N19C 65.6(13) . . . . ?
C12C C11C C20C N19C -171.9(9) . . . . ?
CMC C11C C20C C17C -114.6(14) . . . . ?
C12C C11C C20C C17C 8.0(18) . . . . ?
CAC CBC CCC CDC 164.3(11) . . . . ?
CAC CBC CCC CHC -73.6(14) . . . . ?
CBC CCC CDC CEC 143.9(11) . . . . ?
CHC CCC CDC CEC 19.8(13) . . . . ?
CCC CDC CEC CIC -69.7(13) . . . . ?
CCC CDC CEC CFC 47.0(13) . . . . ?
CIC CEC CFC CGC 46.1(13) . . . . ?
CDC CEC CFC CGC -69.8(12) . . . . ?
CEC CFC CGC CRC -106.8(11) . . . . ?
CEC CFC CGC CHC 16.4(12) . . . . ?
CEC CFC CGC CTC 132.8(10) . . . . ?
CRC CGC CTC OTC -104.3(13) . . . . ?
CHC CGC CTC OTC 134.6(12) . . . . ?
CFC CGC CTC OTC 19.0(16) . . . . ?
CRC CGC CTC OUC 73.4(11) . . . . ?
CHC CGC CTC OUC -47.6(12) . . . . ?
CFC CGC CTC OUC -163.3(9) . . . . ?
OTC CTC OUC CUC -0.9(18) . . . . ?
CGC CTC OUC CUC -178.7(10) . . . . ?
CRC CGC CHC NHC 57.7(12) . . . . ?
CTC CGC CHC NHC 175.2(9) . . . . ?
CFC CGC CHC NHC -65.3(11) . . . . ?
CRC CGC CHC CCC 174.9(10) . . . . ?
CTC CGC CHC CCC -67.6(12) . . . . ?
CFC CGC CHC CCC 51.9(12) . . . . ?
CBC CCC CHC NHC -79.9(12) . . . . ?
CDC CCC CHC NHC 45.8(11) . . . . ?
CBC CCC CHC CGC 159.8(10) . . . . ?
CDC CCC CHC CGC -74.5(12) . . . . ?
CGC CHC NHC CJC -89.7(11) . . . . ?
CCC CHC NHC CJC 152.8(9) . . . . ?
CGC CHC NHC CIC 45.1(12) . . . . ?
CCC CHC NHC CIC -72.5(11) . . . . ?
CJC NHC CIC CEC 156.0(9) . . . . ?
CHC NHC CIC CEC 21.6(13) . . . . ?
CDC CEC CIC NHC 47.2(13) . . . . ?
CFC CEC CIC NHC -69.0(11) . . . . ?
CHC NHC CJC CKC 83.1(13) . . . . ?
CIC NHC CJC CKC -51.0(14) . . . . ?
NHC CJC CKC CSC -47.5(15) . . . . ?
C20C C11C CMC CNC 28.3(15) . . . . ?
C12C C11C CMC CNC -98.0(12) . . . . ?
C20C C11C CMC COC -155.4(10) . . . . ?
C12C C11C CMC COC 78.2(13) . . . . ?
COC CMC CNC CQC -1.3(17) . . . . ?
C11C CMC CNC CQC 175.0(10) . . . . ?
CPC CLC COC OOC 178.7(11) . . . . ?
CPC CLC COC CMC -2.1(18) . . . . ?
CNC CMC COC CLC 3.5(18) . . . . ?
C11C CMC COC CLC -172.9(11) . . . . ?
CNC CMC COC OOC -177.2(10) . . . . ?
C11C CMC COC OOC 6.4(15) . . . . ?
CLC COC OOC CVC -15.4(16) . . . . ?
CMC COC OOC CVC 165.3(10) . . . . ?
COC CLC CPC CQC -1.4(17) . . . . ?
COC CLC CPC CSC -179.2(12) . . . . ?
CMC CNC CQC NQC -179.6(12) . . . . ?
CMC CNC CQC CPC -2.1(17) . . . . ?
CLC CPC CQC NQC -178.5(10) . . . . ?
CSC CPC CQC NQC -0.1(13) . . . . ?
CLC CPC CQC CNC 3.5(17) . . . . ?
CSC CPC CQC CNC -178.1(11) . . . . ?
CNC CQC NQC CRC 178.4(12) . . . . ?
CPC CQC NQC CRC 0.6(13) . . . . ?
CQC NQC CRC CSC -1.0(13) . . . . ?
CQC NQC CRC CGC 178.3(10) . . . . ?
CHC CGC CRC CSC -24.8(19) . . . . ?
CTC CGC CRC CSC -142.3(14) . . . . ?
CFC CGC CRC CSC 94.6(16) . . . . ?
CHC CGC CRC NQC 156.2(10) . . . . ?
CTC CGC CRC NQC 38.7(13) . . . . ?
CFC CGC CRC NQC -84.4(12) . . . . ?
NQC CRC CSC CPC 0.9(13) . . . . ?
CGC CRC CSC CPC -178.1(13) . . . . ?
NQC CRC CSC CKC 176.4(12) . . . . ?
CGC CRC CSC CKC -3(2) . . . . ?
CQC CPC CSC CRC -0.5(13) . . . . ?
CLC CPC CSC CRC 177.5(13) . . . . ?
CQC CPC CSC CKC -176.5(11) . . . . ?
CLC CPC CSC CKC 2(2) . . . . ?
CJC CKC CSC CRC 22.5(19) . . . . ?
CJC CKC CSC CPC -162.6(11) . . . . ?
